data_2100328
loop_
_publ_author_name
'Pritchard, Robin Gavin'
'Begum, Zubeda'
'Lau, Yuf Fai'
'Austin, Jonothan'

_publ_section_title
;
 Structures of Na~9~[SO~4~]~4~<i>X</i>&#x00B7;2H~2~O~2~, where <i>X</i>
 = Cl or Br, in which the halide anions orchestrate extended
 orientation sequences of H~2~O~2~ solvate molecules
;
_journal_coeditor_code DE5022
_journal_issue 6
_journal_name_full 'Acta Crystallographica Section B'
_journal_page_first 663
_journal_page_last 668
_journal_paper_doi 10.1107/S010876810503212X
_journal_volume 61
_journal_year 2005
_chemical_formula_moiety 'H4 Cl1 Na9 O20 S4'
_chemical_formula_sum 'Cl H4 Na9 O20 S4'
_chemical_formula_weight 694.63
_chemical_name_systematic
;
 ?
;
_space_group_IT_number 85
_symmetry_cell_setting tetragonal
_symmetry_space_group_name_Hall '-P 4a'
_symmetry_space_group_name_H-M 'P 4/n :2'
_atom_sites_solution_hydrogens geom
_atom_sites_solution_primary direct
_atom_sites_solution_secondary difmap
_audit_conform_dict_name cif_core.dic
_audit_conform_dict_version 2.3
_audit_creation_method 'WinGX routine CIF_UPDATE'
_cell_angle_alpha 90
_cell_angle_beta 90
_cell_angle_gamma 90
_cell_formula_units_Z 16
_cell_length_a 29.6829(3)
_cell_length_b 29.6829(3)
_cell_length_c 8.40180(10)
_cell_measurement_reflns_used 87529
_cell_measurement_temperature 150(2)
_cell_measurement_theta_max 27.485
_cell_measurement_theta_min 1.018
_cell_volume 7402.61(14)
_computing_cell_refinement 'HKL Scalepack (Otwinowski & Minor 1997)'
_computing_data_collection 'Collect (Nonius BV, 1997-2000)'
_computing_data_reduction 'HKL Denzo and Scalepack (Otwinowski & Minor 1997)'
_computing_molecular_graphics 'Ortep-3 for Windows (Farrugia, 1997)'
_computing_publication_material 'WinGX publication routines (Farrugia, 1999)'
_computing_structure_refinement 'SHELXL-97 (Sheldrick, 1997)'
_computing_structure_solution 'SIR92 (Giacovazzo et al, 1993)'
_diffrn_ambient_temperature 150(2)
_diffrn_detector_area_resol_mean 9
_diffrn_measured_fraction_theta_full 0.992
_diffrn_measured_fraction_theta_max 0.992
_diffrn_measurement_device '95mm CCD camera on \k-goniostat'
_diffrn_measurement_device_type KappaCCD
_diffrn_measurement_method 'CCD rotation images, thick slices'
_diffrn_radiation_monochromator graphite
_diffrn_radiation_type MoK\a
_diffrn_radiation_wavelength 0.71073
_diffrn_reflns_av_R_equivalents 0.0904
_diffrn_reflns_limit_h_max 37
_diffrn_reflns_limit_h_min -38
_diffrn_reflns_limit_k_max 38
_diffrn_reflns_limit_k_min -38
_diffrn_reflns_limit_l_max 10
_diffrn_reflns_limit_l_min -10
_diffrn_reflns_number 65291
_diffrn_reflns_reduction_process
;
 Scaled and merged with SORTAV
 R.H. Blessing, (1987) Cryst. Rev. 1, 3-58
 R.H. Blessing, (1989) J. Appl. Cryst. 22, 396-397
;
_diffrn_reflns_theta_full 27.45
_diffrn_reflns_theta_max 27.45
_diffrn_reflns_theta_min 1.37
_exptl_absorpt_coefficient_mu 0.973
_exptl_absorpt_correction_T_max 0.953
_exptl_absorpt_correction_T_min 0.909
_exptl_absorpt_correction_type multi-scan
_exptl_absorpt_process_details
;
 R.H. Blessing, Acta Cryst. (1995), A51, 33-38
;
_exptl_crystal_colour colourless
_exptl_crystal_density_diffrn 2.493
_exptl_crystal_density_method 'not measured'
_exptl_crystal_description plate
_exptl_crystal_F_000 5504
_exptl_crystal_size_max 0.1
_exptl_crystal_size_mid 0.1
_exptl_crystal_size_min 0.05
_refine_diff_density_max 0.587
_refine_diff_density_min -0.534
_refine_ls_extinction_method none
_refine_ls_goodness_of_fit_ref 1.236
_refine_ls_hydrogen_treatment mixed
_refine_ls_matrix_type full
_refine_ls_number_parameters 649
_refine_ls_number_reflns 8402
_refine_ls_number_restraints 0
_refine_ls_restrained_S_all 1.236
_refine_ls_R_factor_all 0.1108
_refine_ls_R_factor_gt 0.0605
_refine_ls_shift/su_max 0.011
_refine_ls_shift/su_mean 0.002
_refine_ls_structure_factor_coef Fsqd
_refine_ls_weighting_details 'calc w=1/[\s^2^(Fo^2^)+(0.0244P)^2^+19.2938P] where P=(Fo^2^+2Fc^2^)/3'
_refine_ls_weighting_scheme calc
_refine_ls_wR_factor_gt 0.1236
_refine_ls_wR_factor_ref 0.1466
_reflns_number_gt 4855
_reflns_number_total 8402
_reflns_threshold_expression >2sigma(I)
_cod_data_source_file de5022.cif
_cod_data_source_block kc
_cod_original_sg_symbol_H-M 'P 4/n'
_cod_original_formula_sum 'Cl1 H4 Na9 O20 S4'
_cod_database_code 2100328

loop_
_symmetry_equiv_pos_as_xyz
'x, y, z'
'-x+1/2, -y+1/2, z'
'-y+1/2, x, z'
'y, -x+1/2, z'
'-x, -y, -z'
'x-1/2, y-1/2, -z'
'y-1/2, -x, -z'
'-y, x-1/2, -z'

loop_
_atom_site_label
_atom_site_fract_x
_atom_site_fract_y
_atom_site_fract_z
_atom_site_U_iso_or_equiv
_atom_site_adp_type
_atom_site_calc_flag
_atom_site_refinement_flags
_atom_site_occupancy
_atom_site_disorder_assembly
_atom_site_disorder_group
_atom_site_type_symbol
Cl1 0.5 0.5 0.5 0.0199(4) Uani d S 1 . . Cl
Cl2 0.25 0.25 0.4967(2) 0.0221(5) Uani d S 1 . . Cl
Cl3 0.50129(4) 0.24869(4) -0.00132(10) 0.01858(19) Uani d . 1 . . Cl
Cl4 0.75 0.25 0.5 0.0171(5) Uani d S 1 . . Cl
Na1 0.44071(5) 0.69788(5) 0.18103(18) 0.0174(3) Uani d . 1 . . Na
Na2 0.56244(5) 0.67803(5) 0.21408(18) 0.0188(3) Uani d . 1 . . Na
Na3 0.68905(5) 0.68139(5) 0.3066(2) 0.0193(4) Uani d . 1 . . Na
Na4 0.43877(5) 0.55061(5) 0.32099(19) 0.0167(3) Uani d . 1 . . Na
Na5 0.55257(5) 0.55940(5) 0.32492(19) 0.0178(3) Uani d . 1 . . Na
Na6 0.69977(5) 0.56102(5) 0.18434(18) 0.0169(3) Uani d . 1 . . Na
Na7 0.43867(5) 0.42897(5) 0.2925(2) 0.0201(4) Uani d . 1 . . Na
Na8 0.56912(5) 0.43795(5) 0.2956(2) 0.0215(4) Uani d . 1 . . Na
Na9 0.68833(5) 0.44778(5) 0.18338(19) 0.0179(3) Uani d . 1 . . Na
Na10 0.30152(5) 0.31147(5) 0.31134(19) 0.0178(3) Uani d . 1 . . Na
Na11 0.44919(5) 0.30913(5) 0.17069(17) 0.0158(3) Uani d . 1 . . Na
Na12 0.57066(5) 0.31119(5) 0.20173(19) 0.0205(4) Uani d . 1 . . Na
Na13 0.69097(5) 0.30080(5) 0.32344(18) 0.0158(3) Uani d . 1 . . Na
Na14 0.43117(5) 0.18784(5) 0.1989(2) 0.0199(4) Uani d . 1 . . Na
Na15 0.56092(5) 0.18157(5) 0.19786(19) 0.0195(3) Uani d . 1 . . Na
Na16 0.68755(5) 0.17876(5) 0.29231(19) 0.0190(3) Uani d . 1 . . Na
Na17 0.5 0.5 0 0.0168(6) Uani d S 1 . . Na
Na18 0.25 0.25 -0.0227(4) 0.0168(7) Uani d S 1 . . Na
Na19 0.50038(5) 0.24998(5) 0.48907(16) 0.0173(3) Uani d . 1 . . Na
Na20 0.75 0.25 0 0.0169(8) Uani d S 1 . . Na
O1 0.57626(9) 0.50738(9) -0.1411(3) 0.0168(6) Uani d . 1 . . O
O2 0.57508(9) 0.50595(9) 0.1443(3) 0.0164(6) Uani d . 1 . . O
O3 0.63396(10) 0.54737(10) 0.0057(3) 0.0167(7) Uani d . 1 . . O
O4 0.63297(11) 0.46536(10) 0.0031(3) 0.0194(7) Uani d . 1 . . O
O5 0.61719(10) 0.54852(10) 0.5058(3) 0.0174(7) Uani d . 1 . . O
O6 0.61645(10) 0.46682(10) 0.4978(3) 0.0176(7) Uani d . 1 . . O
O7 0.67484(9) 0.50791(9) 0.3611(3) 0.0172(6) Uani d . 1 . . O
O8 0.67405(9) 0.50580(9) 0.6461(3) 0.0181(6) Uani d . 1 . . O
O9 0.46628(10) 0.38335(11) 0.5001(3) 0.0180(7) Uani d . 1 . . O
O10 0.54772(10) 0.38354(10) 0.4994(3) 0.0174(7) Uani d . 1 . . O
O11 0.50646(9) 0.32504(9) 0.6376(3) 0.0167(6) Uani d . 1 . . O
O12 0.50694(9) 0.32678(9) 0.3522(3) 0.0163(6) Uani d . 1 . . O
O13 0.46711(10) 0.36584(10) -0.0050(3) 0.0163(7) Uani d . 1 . . O
O14 0.54846(10) 0.36687(10) -0.0006(3) 0.0169(7) Uani d . 1 . . O
O15 0.50595(9) 0.42416(9) 0.1387(3) 0.0169(6) Uani d . 1 . . O
O16 0.50710(9) 0.42446(9) -0.1450(3) 0.0161(6) Uani d . 1 . . O
O17 0.38332(10) 0.29828(10) -0.0111(3) 0.0174(7) Uani d . 1 . . O
O18 0.38381(10) 0.21691(10) -0.0027(3) 0.0167(7) Uani d . 1 . . O
O19 0.32545(8) 0.25809(9) 0.1334(3) 0.0157(6) Uani d . 1 . . O
O20 0.32640(9) 0.25577(9) -0.1516(3) 0.0159(6) Uani d . 1 . . O
O21 0.36625(10) 0.29802(10) 0.4889(3) 0.0164(7) Uani d . 1 . . O
O22 0.36655(10) 0.21632(10) 0.4923(3) 0.0142(7) Uani d . 1 . . O
O23 0.42375(9) 0.25776(8) 0.6362(3) 0.0157(6) Uani d . 1 . . O
O24 0.42485(9) 0.25628(9) 0.3501(3) 0.0152(6) Uani d . 1 . . O
O25 0.63388(11) 0.28343(11) 0.5002(3) 0.0186(7) Uani d . 1 . . O
O26 0.63342(10) 0.20204(10) 0.4957(3) 0.0165(7) Uani d . 1 . . O
O27 0.57612(9) 0.24391(8) 0.3556(3) 0.0156(6) Uani d . 1 . . O
O28 0.57583(9) 0.24263(8) 0.6402(3) 0.0149(6) Uani d . 1 . . O
O29 0.61650(11) 0.28337(10) -0.0048(3) 0.0160(7) Uani d . 1 . . O
O30 0.61665(10) 0.20203(10) -0.0040(3) 0.0156(7) Uani d . 1 . . O
O31 0.67499(9) 0.24349(9) -0.1431(3) 0.0158(6) Uani d . 1 . . O
O32 0.67322(9) 0.24285(9) 0.1428(3) 0.0158(6) Uani d . 1 . . O
O33 0.38864(9) 0.64518(8) 0.2992(3) 0.0181(6) Uani d . 1 . . O
O34 0.38725(9) 0.60382(8) 0.2042(3) 0.0193(6) Uani d . 1 . . O
O35 0.60498(8) 0.61115(9) 0.2063(3) 0.0186(6) Uani d . 1 . . O
O36 0.64643(8) 0.61274(9) 0.3010(3) 0.0190(6) Uani d . 1 . . O
O37 0.35516(8) 0.36249(8) 0.1936(3) 0.0165(6) Uani d . 1 . . O
O38 0.39644(8) 0.36147(9) 0.2892(3) 0.0177(6) Uani d . 1 . . O
O39 0.63763(9) 0.39457(8) 0.3008(3) 0.0189(6) Uani d . 1 . . O
O40 0.63859(9) 0.35339(8) 0.2061(3) 0.0196(6) Uani d . 1 . . O
S1 0.60498(4) 0.50632(4) 0.00275(9) 0.0114(2) Uani d . 1 . . S
S2 0.64521(4) 0.50688(4) 0.50257(9) 0.0113(2) Uani d . 1 . . S
S3 0.50636(4) 0.35506(4) 0.49707(10) 0.0126(2) Uani d . 1 . . S
S4 0.50693(4) 0.39517(4) -0.00308(10) 0.0122(2) Uani d . 1 . . S
S5 0.35487(4) 0.25691(4) -0.00769(10) 0.0114(2) Uani d . 1 . . S
S6 0.39513(4) 0.25690(4) 0.49202(10) 0.0113(2) Uani d . 1 . . S
S7 0.60486(4) 0.24334(4) 0.49809(9) 0.0122(2) Uani d . 1 . . S
S8 0.64508(4) 0.24332(4) -0.00216(9) 0.0121(2) Uani d . 1 . . S
H33 0.4078(19) 0.6337(18) 0.388(7) 0.060(18) Uiso d . 1 . . H
H34 0.4035(17) 0.6108(18) 0.107(7) 0.052(16) Uiso d . 1 . . H
H35 0.6148(14) 0.5935(14) 0.134(5) 0.023(12) Uiso d . 1 . . H
H36 0.6391(16) 0.5975(17) 0.378(6) 0.038(15) Uiso d . 1 . . H
H37 0.3635(18) 0.3428(18) 0.110(7) 0.053(17) Uiso d . 1 . . H
H38 0.388(2) 0.339(2) 0.369(10) 0.11(3) Uiso d . 1 . . H
H39 0.6535(17) 0.3861(16) 0.386(6) 0.042(15) Uiso d . 1 . . H
H40 0.658(2) 0.361(2) 0.108(9) 0.09(2) Uiso d . 1 . . H

loop_
_atom_site_aniso_label
_atom_site_aniso_U_11
_atom_site_aniso_U_22
_atom_site_aniso_U_33
_atom_site_aniso_U_12
_atom_site_aniso_U_13
_atom_site_aniso_U_23
Cl1 0.0108(7) 0.0246(9) 0.0241(9) -0.0006(6) -0.0003(4) 0.0077(5)
Cl2 0.0211(8) 0.0211(8) 0.0241(12) 0 0 0
Cl3 0.0157(6) 0.0173(7) 0.0227(5) -0.0015(7) 0.0040(3) -0.0042(3)
Cl4 0.0159(7) 0.0159(7) 0.0194(11) 0 0 0
Na1 0.0166(7) 0.0169(7) 0.0188(8) 0.0004(6) -0.0028(6) -0.0012(6)
Na2 0.0217(8) 0.0164(7) 0.0184(8) -0.0023(6) 0.0014(6) -0.0027(6)
Na3 0.0178(7) 0.0197(8) 0.0203(9) 0.0030(6) 0.0036(6) 0.0047(7)
Na4 0.0161(7) 0.0143(7) 0.0195(8) -0.0015(6) 0.0036(6) -0.0002(6)
Na5 0.0180(7) 0.0171(7) 0.0184(8) 0.0026(6) -0.0025(6) -0.0029(6)
Na6 0.0162(7) 0.0158(7) 0.0188(8) -0.0023(6) -0.0020(6) 0.0040(6)
Na7 0.0204(8) 0.0177(8) 0.0224(9) 0.0032(6) 0.0028(7) 0.0060(6)
Na8 0.0233(8) 0.0170(8) 0.0242(9) -0.0036(6) -0.0086(7) 0.0044(7)
Na9 0.0169(7) 0.0154(7) 0.0213(8) 0.0016(6) -0.0039(6) -0.0003(6)
Na10 0.0159(7) 0.0199(8) 0.0177(8) 0.0021(6) -0.0011(6) -0.0042(6)
Na11 0.0166(7) 0.0159(7) 0.0148(7) -0.0005(6) 0.0023(6) 0.0002(6)
Na12 0.0197(8) 0.0211(8) 0.0208(8) 0.0046(6) 0.0064(7) 0.0043(7)
Na13 0.0141(7) 0.0163(7) 0.0171(8) 0.0002(6) 0.0016(6) 0.0001(6)
Na14 0.0207(8) 0.0155(7) 0.0236(9) 0.0031(6) -0.0061(7) -0.0036(7)
Na15 0.0169(7) 0.0171(8) 0.0245(8) -0.0018(6) 0.0046(7) -0.0055(7)
Na16 0.0173(8) 0.0179(8) 0.0219(9) 0.0034(6) 0.0034(6) 0.0045(6)
Na17 0.0097(12) 0.0113(12) 0.0293(15) -0.0004(9) -0.0015(8) -0.0005(8)
Na18 0.0176(11) 0.0176(11) 0.0151(15) 0 0 0
Na19 0.0140(10) 0.0139(10) 0.0239(8) 0.0004(10) 0.0003(6) -0.0004(6)
Na20 0.0182(12) 0.0182(12) 0.0144(18) 0 0 0
O1 0.0184(14) 0.0143(13) 0.0177(14) -0.0014(11) -0.0024(11) 0.0014(11)
O2 0.0188(14) 0.0140(13) 0.0165(14) -0.0031(11) 0.0035(11) -0.0007(11)
O3 0.0162(16) 0.0155(16) 0.0183(16) -0.0066(14) 0.0021(9) -0.0015(9)
O4 0.0204(17) 0.0143(17) 0.0236(18) 0.0052(14) -0.0016(10) -0.0011(10)
O5 0.0187(17) 0.0152(16) 0.0183(16) 0.0040(13) 0.0019(10) 0.0015(9)
O6 0.0147(16) 0.0142(16) 0.0240(18) -0.0036(13) 0.0021(10) -0.0022(10)
O7 0.0163(14) 0.0174(14) 0.0177(14) -0.0004(11) 0.0049(11) 0.0013(11)
O8 0.0174(14) 0.0199(14) 0.0170(14) 0.0001(11) -0.0033(11) -0.0008(11)
O9 0.0155(17) 0.0193(17) 0.0191(17) 0.0058(13) -0.0028(9) -0.0028(10)
O10 0.0156(16) 0.0160(16) 0.0207(17) -0.0048(13) -0.0017(9) 0.0024(9)
O11 0.0168(14) 0.0152(13) 0.0181(14) -0.0010(11) -0.0019(11) 0.0049(11)
O12 0.0157(13) 0.0164(14) 0.0168(14) 0.0013(11) 0.0006(11) -0.0039(11)
O13 0.0160(16) 0.0145(16) 0.0183(16) -0.0043(13) -0.0002(9) 0.0017(9)
O14 0.0115(16) 0.0186(17) 0.0205(17) 0.0041(14) 0.0015(9) 0.0027(9)
O15 0.0166(14) 0.0166(14) 0.0175(14) 0.0001(11) -0.0014(11) -0.0033(11)
O16 0.0143(13) 0.0175(14) 0.0165(14) -0.0002(11) 0.0014(11) 0.0022(11)
O17 0.0164(16) 0.0157(16) 0.0200(16) -0.0049(13) 0.0024(10) -0.0018(10)
O18 0.0132(16) 0.0129(16) 0.0238(18) 0.0043(13) 0.0018(9) 0.0012(9)
O19 0.0126(13) 0.0157(13) 0.0188(14) 0.0008(11) 0.0044(11) -0.0001(11)
O20 0.0122(13) 0.0174(14) 0.0181(15) 0.0009(11) -0.0022(11) -0.0001(11)
O21 0.0156(16) 0.0134(16) 0.0202(16) 0.0032(13) 0.0015(10) 0.0015(10)
O22 0.0135(16) 0.0135(16) 0.0157(15) -0.0041(13) -0.0018(9) 0.0002(9)
O23 0.0143(13) 0.0145(13) 0.0183(14) 0.0000(11) -0.0037(11) 0.0009(11)
O24 0.0133(13) 0.0154(13) 0.0168(14) 0.0014(11) 0.0036(11) -0.0012(11)
O25 0.0184(17) 0.0183(18) 0.0190(17) -0.0055(14) 0.0030(10) -0.0023(10)
O26 0.0165(17) 0.0158(17) 0.0173(17) 0.0038(13) 0.0036(9) 0.0022(9)
O27 0.0185(14) 0.0133(13) 0.0152(14) -0.0010(11) -0.0028(11) -0.0017(11)
O28 0.0179(14) 0.0117(13) 0.0152(14) -0.0016(11) 0.0034(11) 0.0021(11)
O29 0.0193(17) 0.0167(17) 0.0120(15) 0.0034(14) -0.0018(9) -0.0024(9)
O30 0.0164(16) 0.0108(16) 0.0196(17) -0.0017(13) 0.0018(9) -0.0014(9)
O31 0.0143(13) 0.0166(14) 0.0163(14) 0.0000(11) 0.0043(11) -0.0006(11)
O32 0.0145(13) 0.0172(14) 0.0156(14) 0.0019(11) -0.0049(11) -0.0002(11)
O33 0.0179(13) 0.0165(13) 0.0199(14) -0.0005(10) -0.0004(11) -0.0044(11)
O34 0.0233(14) 0.0161(13) 0.0184(15) -0.0011(11) 0.0015(12) -0.0051(11)
O35 0.0158(13) 0.0202(13) 0.0197(15) 0.0021(11) -0.0039(11) -0.0023(12)
O36 0.0148(13) 0.0211(14) 0.0210(15) -0.0023(11) -0.0050(11) 0.0003(12)
O37 0.0137(12) 0.0170(13) 0.0189(14) 0.0032(10) -0.0046(11) 0.0010(11)
O38 0.0146(13) 0.0204(13) 0.0182(14) -0.0002(11) -0.0032(11) -0.0012(11)
O39 0.0187(13) 0.0161(13) 0.0219(15) -0.0005(11) -0.0026(12) -0.0044(11)
O40 0.0205(14) 0.0164(13) 0.0221(15) 0.0018(11) -0.0006(12) -0.0034(11)
S1 0.0114(5) 0.0109(5) 0.0120(5) -0.0012(4) -0.0002(3) 0.0003(3)
S2 0.0119(5) 0.0093(5) 0.0127(5) 0.0002(4) 0.0004(3) -0.0001(3)
S3 0.0123(6) 0.0091(5) 0.0165(6) -0.0013(4) -0.0009(3) -0.0001(3)
S4 0.0125(5) 0.0090(5) 0.0152(5) -0.0010(4) 0.0003(3) 0.0007(3)
S5 0.0113(5) 0.0083(5) 0.0146(5) -0.0013(4) 0.0003(3) -0.0001(3)
S6 0.0103(5) 0.0092(5) 0.0144(5) -0.0005(4) -0.0002(3) 0.0001(3)
S7 0.0120(5) 0.0126(6) 0.0121(5) -0.0011(4) 0.0008(3) 0.0005(3)
S8 0.0116(5) 0.0110(5) 0.0137(5) 0.0017(4) 0.0001(3) -0.0001(3)

loop_
_atom_type_symbol
_atom_type_description
_atom_type_scat_dispersion_real
_atom_type_scat_dispersion_imag
_atom_type_scat_source
H H 0 0 'International Tables Vol C Tables 4.2.6.8 and 6.1.1.4'
Cl Cl 0.1484 0.1585 'International Tables Vol C Tables 4.2.6.8 and 6.1.1.4'
Na Na 0.0362 0.0249 'International Tables Vol C Tables 4.2.6.8 and 6.1.1.4'
O O 0.0106 0.006 'International Tables Vol C Tables 4.2.6.8 and 6.1.1.4'
S S 0.1246 0.1234 'International Tables Vol C Tables 4.2.6.8 and 6.1.1.4'

loop_
_geom_angle_atom_site_label_1
_geom_angle_atom_site_label_2
_geom_angle_atom_site_label_3
_geom_angle_site_symmetry_1
_geom_angle_site_symmetry_3
_geom_angle
Na5 Cl1 Na5 5_666 . 180.00(5)
Na5 Cl1 Na4 5_666 5_666 74.88(4)
Na5 Cl1 Na4 . 5_666 105.12(4)
Na5 Cl1 Na4 5_666 . 105.12(4)
Na5 Cl1 Na4 . . 74.88(4)
Na4 Cl1 Na4 5_666 . 180
Na5 Cl1 Na8 5_666 5_666 74.03(4)
Na5 Cl1 Na8 . 5_666 105.97(4)
Na4 Cl1 Na8 5_666 5_666 115.50(4)
Na4 Cl1 Na8 . 5_666 64.50(4)
Na5 Cl1 Na8 5_666 . 105.97(4)
Na5 Cl1 Na8 . . 74.03(4)
Na4 Cl1 Na8 5_666 . 64.50(4)
Na4 Cl1 Na8 . . 115.50(4)
Na8 Cl1 Na8 5_666 . 180.0000(10)
Na5 Cl1 Na7 5_666 . 64.04(4)
Na5 Cl1 Na7 . . 115.96(4)
Na4 Cl1 Na7 5_666 . 107.50(4)
Na4 Cl1 Na7 . . 72.50(4)
Na8 Cl1 Na7 5_666 . 107.12(4)
Na8 Cl1 Na7 . . 72.88(4)
Na5 Cl1 Na7 5_666 5_666 115.96(4)
Na5 Cl1 Na7 . 5_666 64.04(4)
Na4 Cl1 Na7 5_666 5_666 72.50(4)
Na4 Cl1 Na7 . 5_666 107.50(4)
Na8 Cl1 Na7 5_666 5_666 72.88(4)
Na8 Cl1 Na7 . 5_666 107.12(4)
Na7 Cl1 Na7 . 5_666 180.00(4)
Na10 Cl2 Na10 2 3 72.57(4)
Na10 Cl2 Na10 2 4 72.57(4)
Na10 Cl2 Na10 3 4 113.63(9)
Na10 Cl2 Na10 2 . 113.63(9)
Na10 Cl2 Na10 3 . 72.57(4)
Na10 Cl2 Na10 4 . 72.57(4)
Na10 Cl2 Na3 2 5_666 177.61(6)
Na10 Cl2 Na3 3 5_666 107.72(4)
Na10 Cl2 Na3 4 5_666 105.27(4)
Na10 Cl2 Na3 . 5_666 64.45(5)
Na10 Cl2 Na3 2 6_556 64.45(5)
Na10 Cl2 Na3 3 6_556 105.27(4)
Na10 Cl2 Na3 4 6_556 107.72(4)
Na10 Cl2 Na3 . 6_556 177.61(6)
Na3 Cl2 Na3 5_666 6_556 117.51(8)
Na10 Cl2 Na3 2 8_656 105.27(4)
Na10 Cl2 Na3 3 8_656 177.61(6)
Na10 Cl2 Na3 4 8_656 64.45(5)
Na10 Cl2 Na3 . 8_656 107.72(4)
Na3 Cl2 Na3 5_666 8_656 74.39(4)
Na3 Cl2 Na3 6_556 8_656 74.39(4)
Na10 Cl2 Na3 2 7_566 107.72(4)
Na10 Cl2 Na3 3 7_566 64.45(5)
Na10 Cl2 Na3 4 7_566 177.61(6)
Na10 Cl2 Na3 . 7_566 105.27(4)
Na3 Cl2 Na3 5_666 7_566 74.39(4)
Na3 Cl2 Na3 6_556 7_566 74.39(4)
Na3 Cl2 Na3 8_656 7_566 117.51(8)
Na11 Cl3 Na1 . 5_665 104.99(6)
Na11 Cl3 Na9 . 8_655 178.19(6)
Na1 Cl3 Na9 5_665 8_655 74.60(5)
Na11 Cl3 Na6 . 8_655 104.62(6)
Na1 Cl3 Na6 5_665 8_655 113.86(5)
Na9 Cl3 Na6 8_655 8_655 74.08(5)
Na11 Cl3 Na15 . . 116.48(5)
Na1 Cl3 Na15 5_665 . 107.52(5)
Na9 Cl3 Na15 8_655 . 65.27(5)
Na6 Cl3 Na15 8_655 . 109.52(5)
Na11 Cl3 Na14 . . 74.40(5)
Na1 Cl3 Na14 5_665 . 177.98(6)
Na9 Cl3 Na14 8_655 . 105.95(5)
Na6 Cl3 Na14 8_655 . 64.63(5)
Na15 Cl3 Na14 . . 74.42(5)
Na11 Cl3 Na12 . . 73.20(5)
Na1 Cl3 Na12 5_665 . 64.44(5)
Na9 Cl3 Na12 8_655 . 108.04(5)
Na6 Cl3 Na12 8_655 . 176.36(6)
Na15 Cl3 Na12 . . 74.11(5)
Na14 Cl3 Na12 . . 116.98(5)
Na13 Cl4 Na13 7_666 8_656 114.62(6)
Na13 Cl4 Na13 7_666 2_655 106.96(3)
Na13 Cl4 Na13 8_656 2_655 106.96(3)
Na13 Cl4 Na13 7_666 . 106.96(3)
Na13 Cl4 Na13 8_656 . 106.96(3)
Na13 Cl4 Na13 2_655 . 114.62(6)
Na13 Cl4 Na16 7_666 . 179.02(4)
Na13 Cl4 Na16 8_656 . 64.51(4)
Na13 Cl4 Na16 2_655 . 73.84(4)
Na13 Cl4 Na16 . . 73.07(4)
Na13 Cl4 Na16 7_666 8_656 73.84(4)
Na13 Cl4 Na16 8_656 8_656 73.07(4)
Na13 Cl4 Na16 2_655 8_656 64.51(4)
Na13 Cl4 Na16 . 8_656 179.02(4)
Na16 Cl4 Na16 . 8_656 106.14(2)
Na13 Cl4 Na16 7_666 2_655 64.51(4)
Na13 Cl4 Na16 8_656 2_655 179.02(4)
Na13 Cl4 Na16 2_655 2_655 73.07(4)
Na13 Cl4 Na16 . 2_655 73.84(4)
Na16 Cl4 Na16 . 2_655 116.36(5)
Na16 Cl4 Na16 8_656 2_655 106.14(2)
Na13 Cl4 Na16 7_666 7_666 73.07(4)
Na13 Cl4 Na16 8_656 7_666 73.84(4)
Na13 Cl4 Na16 2_655 7_666 179.02(4)
Na13 Cl4 Na16 . 7_666 64.51(4)
Na16 Cl4 Na16 . 7_666 106.14(2)
Na16 Cl4 Na16 8_656 7_666 116.36(5)
Na16 Cl4 Na16 2_655 7_666 106.14(2)
O11 Na1 O29 5_666 5_665 175.48(12)
O11 Na1 O28 5_666 5_666 86.64(10)
O29 Na1 O28 5_665 5_666 94.26(11)
O11 Na1 O33 5_666 . 88.41(11)
O29 Na1 O33 5_665 . 87.11(11)
O28 Na1 O33 5_666 . 95.14(10)
O11 Na1 O14 5_666 5_665 95.05(11)
O29 Na1 O14 5_665 5_665 83.70(11)
O28 Na1 O14 5_666 5_665 175.06(12)
O33 Na1 O14 . 5_665 80.29(10)
O11 Na1 Cl3 5_666 5_665 96.11(8)
O29 Na1 Cl3 5_665 5_665 88.27(9)
O28 Na1 Cl3 5_666 5_665 92.72(8)
O33 Na1 Cl3 . 5_665 171.16(9)
O14 Na1 Cl3 5_665 5_665 91.72(8)
O11 Na1 Na12 5_666 5_665 134.91(9)
O29 Na1 Na12 5_665 5_665 46.48(7)
O28 Na1 Na12 5_666 5_665 131.96(9)
O33 Na1 Na12 . 5_665 106.71(9)
O14 Na1 Na12 5_665 5_665 48.74(7)
Cl3 Na1 Na12 5_665 5_665 64.80(5)
O11 Na1 Na9 5_666 4_565 104.48(9)
O29 Na1 Na9 5_665 4_565 79.04(9)
O28 Na1 Na9 5_666 4_565 42.73(7)
O33 Na1 Na9 . 4_565 133.19(8)
O14 Na1 Na9 5_665 4_565 140.58(9)
Cl3 Na1 Na9 5_665 4_565 52.88(4)
Na12 Na1 Na9 5_665 4_565 95.45(5)
O11 Na1 Na19 5_666 5_666 44.57(8)
O29 Na1 Na19 5_665 5_666 137.61(9)
O28 Na1 Na19 5_666 5_666 45.33(7)
O33 Na1 Na19 . 5_666 105.73(8)
O14 Na1 Na19 5_665 5_666 137.65(9)
Cl3 Na1 Na19 5_665 5_666 82.71(5)
Na12 Na1 Na19 5_665 5_666 147.52(6)
Na9 Na1 Na19 4_565 5_666 62.58(4)
O11 Na1 Na2 5_666 . 39.47(7)
O29 Na1 Na2 5_665 . 143.78(9)
O28 Na1 Na2 5_666 . 106.00(8)
O33 Na1 Na2 . . 119.68(8)
O14 Na1 Na2 5_665 . 78.07(8)
Cl3 Na1 Na2 5_665 . 61.58(4)
Na12 Na1 Na2 5_665 . 99.44(5)
Na9 Na1 Na2 4_565 . 95.66(5)
Na19 Na1 Na2 5_666 . 62.35(4)
O11 Na1 Na16 5_666 3 117.78(9)
O29 Na1 Na16 5_665 3 58.47(8)
O28 Na1 Na16 5_666 3 72.63(8)
O33 Na1 Na16 . 3 39.12(7)
O14 Na1 Na16 5_665 3 102.51(9)
Cl3 Na1 Na16 5_665 3 141.33(6)
Na12 Na1 Na16 5_665 3 98.32(5)
Na9 Na1 Na16 4_565 3 98.14(5)
Na19 Na1 Na16 5_666 3 107.83(5)
Na2 Na1 Na16 . 3 156.31(6)
O23 Na2 O35 5_666 . 127.82(11)
O23 Na2 O13 5_666 5_665 157.53(12)
O35 Na2 O13 . 5_665 73.31(11)
O23 Na2 O11 5_666 5_666 84.26(10)
O35 Na2 O11 . 5_666 116.12(11)
O13 Na2 O11 5_665 5_666 92.81(11)
O23 Na2 O17 5_666 5_665 91.46(10)
O35 Na2 O17 . 5_665 82.54(11)
O13 Na2 O17 5_665 5_665 83.36(11)
O11 Na2 O17 5_666 5_665 159.09(12)
O23 Na2 Na11 5_666 5_665 117.28(9)
O35 Na2 Na11 . 5_665 97.31(9)
O13 Na2 Na11 5_665 5_665 44.67(8)
O11 Na2 Na11 5_666 5_665 115.33(9)
O17 Na2 Na11 5_665 5_665 49.32(7)
O23 Na2 S3 5_666 5_666 87.44(8)
O35 Na2 S3 . 5_666 95.79(9)
O13 Na2 S3 5_665 5_666 98.77(8)
O11 Na2 S3 5_666 5_666 23.64(7)
O17 Na2 S3 5_665 5_666 176.82(9)
Na11 Na2 S3 5_665 5_666 133.74(6)
O23 Na2 S6 5_666 5_666 21.28(7)
O35 Na2 S6 . 5_666 107.62(9)
O13 Na2 S6 5_665 5_666 178.62(9)
O11 Na2 S6 5_666 5_666 87.69(8)
O17 Na2 S6 5_665 5_666 95.72(8)
Na11 Na2 S6 5_665 5_666 133.99(5)
S3 Na2 S6 5_666 5_666 82.19(4)
O23 Na2 Na6 5_666 4_565 38.73(7)
O35 Na2 Na6 . 4_565 147.75(9)
O13 Na2 Na6 5_665 4_565 119.72(9)
O11 Na2 Na6 5_666 4_565 93.65(8)
O17 Na2 Na6 5_665 4_565 70.92(8)
Na11 Na2 Na6 5_665 4_565 79.32(5)
S3 Na2 Na6 5_666 4_565 109.77(5)
S6 Na2 Na6 5_666 4_565 58.95(4)
O23 Na2 Na5 5_666 . 131.88(9)
O35 Na2 Na5 . . 40.30(7)
O13 Na2 Na5 5_665 . 68.13(8)
O11 Na2 Na5 5_666 . 76.26(8)
O17 Na2 Na5 5_665 . 120.47(9)
Na11 Na2 Na5 5_665 . 110.82(5)
S3 Na2 Na5 5_666 . 58.63(4)
S6 Na2 Na5 5_666 . 113.24(5)
Na6 Na2 Na5 4_565 . 167.93(6)
O23 Na2 Na1 5_666 . 94.76(8)
O35 Na2 Na1 . . 131.39(8)
O13 Na2 Na1 5_665 . 70.48(9)
O11 Na2 Na1 5_666 . 37.40(7)
O17 Na2 Na1 5_665 . 123.25(9)
Na11 Na2 Na1 5_665 . 78.63(5)
S3 Na2 Na1 5_666 . 59.83(4)
S6 Na2 Na1 5_666 . 109.29(5)
Na6 Na2 Na1 4_565 . 79.82(4)
Na5 Na2 Na1 . . 95.46(5)
O23 Na2 Na19 5_666 5_666 42.64(7)
O35 Na2 Na19 . 5_666 139.51(9)
O13 Na2 Na19 5_665 5_666 128.41(9)
O11 Na2 Na19 5_666 5_666 42.00(7)
O17 Na2 Na19 5_665 5_666 128.46(9)
Na11 Na2 Na19 5_665 5_666 122.29(6)
S3 Na2 Na19 5_666 5_666 51.76(4)
S6 Na2 Na19 5_666 5_666 51.53(4)
Na6 Na2 Na19 4_565 5_666 58.35(4)
Na5 Na2 Na19 . 5_666 109.72(5)
Na1 Na2 Na19 . 5_666 58.21(4)
O20 Na3 O22 5_665 7_666 163.18(13)
O20 Na3 O20 5_665 7_665 86.30(14)
O22 Na3 O20 7_666 7_665 92.74(11)
O20 Na3 O36 5_665 . 124.56(12)
O22 Na3 O36 7_666 . 71.44(11)
O20 Na3 O36 7_665 . 110.19(11)
O20 Na3 O21 5_665 5_666 93.47(11)
O22 Na3 O21 7_666 5_666 83.00(10)
O20 Na3 O21 7_665 5_666 164.48(12)
O36 Na3 O21 . 5_666 82.68(11)
O20 Na3 Cl2 5_665 5_666 83.66(8)
O22 Na3 Cl2 7_666 5_666 79.56(9)
O20 Na3 Cl2 7_665 5_666 82.74(8)
O36 Na3 Cl2 . 5_666 148.50(10)
O21 Na3 Cl2 5_666 5_666 81.81(9)
O20 Na3 Na10 5_665 5_666 121.49(9)
O22 Na3 Na10 7_666 5_666 45.26(7)
O20 Na3 Na10 7_665 5_666 118.56(9)
O36 Na3 Na10 . 5_666 96.95(9)
O21 Na3 Na10 5_666 5_666 49.13(8)
Cl2 Na3 Na10 5_666 5_666 52.65(5)
O20 Na3 S5 5_665 5_665 21.36(7)
O22 Na3 S5 7_666 5_665 175.43(10)
O20 Na3 S5 7_665 5_665 88.10(8)
O36 Na3 S5 . 5_665 104.05(9)
O21 Na3 S5 5_666 5_665 97.33(8)
Cl2 Na3 S5 5_666 5_665 105.00(5)
Na10 Na3 S5 5_666 5_665 137.61(5)
O20 Na3 Na18 5_665 5_665 43.70(7)
O22 Na3 Na18 7_666 5_665 129.90(9)
O20 Na3 Na18 7_665 5_665 43.85(7)
O36 Na3 Na18 . 5_665 136.73(10)
O21 Na3 Na18 5_666 5_665 130.96(9)
Cl2 Na3 Na18 5_666 5_665 72.46(6)
Na10 Na3 Na18 5_666 5_665 125.08(7)
S5 Na3 Na18 5_665 5_665 52.90(4)
O20 Na3 Na6 5_665 . 129.19(9)
O22 Na3 Na6 7_666 . 65.74(8)
O20 Na3 Na6 7_665 . 71.67(7)
O36 Na3 Na6 . . 39.30(7)
O21 Na3 Na6 5_666 . 119.23(9)
Cl2 Na3 Na6 5_666 . 134.95(5)
Na10 Na3 Na6 5_666 . 109.22(5)
S5 Na3 Na6 5_665 . 110.37(5)
Na18 Na3 Na6 5_665 . 108.33(5)
O20 Na3 Na2 5_665 . 73.36(8)
O22 Na3 Na2 7_666 . 117.81(9)
O20 Na3 Na2 7_665 . 134.48(9)
O36 Na3 Na2 . . 57.16(7)
O21 Na3 Na2 5_666 . 59.55(8)
Cl2 Na3 Na2 5_666 . 132.65(5)
Na10 Na3 Na2 5_666 . 106.73(5)
S5 Na3 Na2 5_665 . 58.97(4)
Na18 Na3 Na2 5_665 . 111.73(5)
Na6 Na3 Na2 . . 90.16(5)
O20 Na3 Na3 5_665 3_655 98.62(7)
O22 Na3 Na3 7_666 3_655 72.07(9)
O20 Na3 Na3 7_665 3_655 34.48(8)
O36 Na3 Na3 . 3_655 125.21(9)
O21 Na3 Na3 5_666 3_655 130.79(8)
Cl2 Na3 Na3 5_666 3_655 52.803(18)
Na10 Na3 Na3 5_666 3_655 84.82(3)
S5 Na3 Na3 5_665 3_655 110.74(3)
Na18 Na3 Na3 5_665 3_655 57.86(3)
Na6 Na3 Na3 . 3_655 88.36(5)
Na2 Na3 Na3 . 3_655 168.17(3)
O6 Na4 O16 5_666 5_665 174.28(12)
O6 Na4 O1 5_666 5_665 97.29(11)
O16 Na4 O1 5_665 5_665 87.40(11)
O6 Na4 O34 5_666 . 87.97(11)
O16 Na4 O34 5_665 . 88.32(11)
O1 Na4 O34 5_665 . 95.65(10)
O6 Na4 O10 5_666 5_666 83.71(11)
O16 Na4 O10 5_665 5_666 91.40(10)
O1 Na4 O10 5_665 5_666 176.01(12)
O34 Na4 O10 . 5_666 80.50(10)
O6 Na4 Cl1 5_666 . 89.21(9)
O16 Na4 Cl1 5_665 . 93.70(8)
O1 Na4 Cl1 5_665 . 94.38(8)
O34 Na4 Cl1 . . 169.84(9)
O10 Na4 Cl1 5_666 . 89.49(8)
O6 Na4 Na8 5_666 5_666 46.71(8)
O16 Na4 Na8 5_665 5_666 130.76(9)
O1 Na4 Na8 5_665 5_666 134.89(9)
O34 Na4 Na8 . 5_666 106.85(9)
O10 Na4 Na8 5_666 5_666 48.05(7)
Cl1 Na4 Na8 . 5_666 64.51(4)
O6 Na4 S2 5_666 5_666 20.75(7)
O16 Na4 S2 5_665 5_666 164.06(9)
O1 Na4 S2 5_665 5_666 76.68(8)
O34 Na4 S2 . 5_666 92.39(8)
O10 Na4 S2 5_666 5_666 104.43(8)
Cl1 Na4 S2 . 5_666 88.40(4)
Na8 Na4 S2 5_666 5_666 64.06(4)
O6 Na4 Na5 5_666 . 136.27(10)
O16 Na4 Na5 5_665 . 44.51(8)
O1 Na4 Na5 5_665 . 104.70(8)
O34 Na4 Na5 . . 125.92(9)
O10 Na4 Na5 5_666 . 76.95(8)
Cl1 Na4 Na5 . . 52.29(3)
Na8 Na4 Na5 5_666 . 93.11(5)
S2 Na4 Na5 5_666 . 140.65(6)
O6 Na4 Na17 5_666 . 140.08(9)
O16 Na4 Na17 5_665 . 45.43(7)
O1 Na4 Na17 5_665 . 45.58(7)
O34 Na4 Na17 . . 106.89(8)
O10 Na4 Na17 5_666 . 134.46(8)
Cl1 Na4 Na17 . . 81.37(3)
Na8 Na4 Na17 5_666 . 145.81(6)
S2 Na4 Na17 5_666 . 119.66(4)
Na5 Na4 Na17 . . 62.22(3)
O6 Na4 Na7 5_666 . 79.54(9)
O16 Na4 Na7 5_665 . 106.17(8)
O1 Na4 Na7 5_665 . 38.83(7)
O34 Na4 Na7 . . 128.84(8)
O10 Na4 Na7 5_666 . 145.05(9)
Cl1 Na4 Na7 . . 60.01(4)
Na8 Na4 Na7 5_666 . 99.78(5)
S2 Na4 Na7 5_666 . 61.48(4)
Na5 Na4 Na7 . . 94.50(5)
Na17 Na4 Na7 . . 62.11(3)
O6 Na4 Na15 5_666 3 61.25(8)
O16 Na4 Na15 5_665 3 117.57(9)
O1 Na4 Na15 5_665 3 72.42(8)
O34 Na4 Na15 . 3 39.21(7)
O10 Na4 Na15 5_666 3 104.86(9)
Cl1 Na4 Na15 . 3 144.61(5)
Na8 Na4 Na15 5_666 3 101.38(5)
S2 Na4 Na15 5_666 3 56.95(4)
Na5 Na4 Na15 . 3 161.95(6)
Na17 Na4 Na15 . 3 108.14(5)
Na7 Na4 Na15 . 3 93.59(5)
O2 Na5 O9 . 5_666 175.97(13)
O2 Na5 O16 . 5_665 86.32(11)
O9 Na5 O16 5_666 5_665 94.35(11)
O2 Na5 O35 . . 88.81(11)
O9 Na5 O35 5_666 . 87.17(11)
O16 Na5 O35 5_665 . 95.14(10)
O2 Na5 O5 . . 95.18(11)
O9 Na5 O5 5_666 . 83.86(11)
O16 Na5 O5 5_665 . 175.41(12)
O35 Na5 O5 . . 80.56(10)
O2 Na5 Cl1 . . 94.29(8)
O9 Na5 Cl1 5_666 . 89.65(9)
O16 Na5 Cl1 5_665 . 92.65(8)
O35 Na5 Cl1 . . 171.79(9)
O5 Na5 Cl1 . . 91.57(8)
O2 Na5 Na7 . 5_666 134.87(9)
O9 Na5 Na7 5_666 5_666 46.53(8)
O16 Na5 Na7 5_665 5_666 131.95(9)
O35 Na5 Na7 . 5_666 106.93(9)
O5 Na5 Na7 . 5_666 48.82(7)
Cl1 Na5 Na7 . 5_666 65.64(4)
O2 Na5 Na4 . . 103.33(8)
O9 Na5 Na4 5_666 . 79.74(9)
O16 Na5 Na4 5_665 . 42.83(7)
O35 Na5 Na4 . . 133.68(9)
O5 Na5 Na4 . . 140.41(9)
Cl1 Na5 Na4 . . 52.83(4)
Na7 Na5 Na4 5_666 . 95.61(5)
O2 Na5 Na17 . . 44.54(7)
O9 Na5 Na17 5_666 . 137.31(9)
O16 Na5 Na17 5_665 . 45.13(7)
O35 Na5 Na17 . . 106.19(8)
O5 Na5 Na17 . . 137.60(9)
Cl1 Na5 Na17 . . 81.21(4)
Na7 Na5 Na17 5_666 . 146.85(6)
Na4 Na5 Na17 . . 61.53(3)
O2 Na5 Na8 . . 39.87(7)
O9 Na5 Na8 5_666 . 143.22(9)
O16 Na5 Na8 5_665 . 104.86(8)
O35 Na5 Na8 . . 121.11(9)
O5 Na5 Na8 . . 78.91(8)
Cl1 Na5 Na8 . . 58.92(4)
Na7 Na5 Na8 5_666 . 99.29(5)
Na4 Na5 Na8 . . 93.29(5)
Na17 Na5 Na8 . . 61.55(3)
O2 Na5 Na2 . . 118.32(9)
O9 Na5 Na2 5_666 . 58.26(8)
O16 Na5 Na2 5_665 . 72.75(8)
O35 Na5 Na2 . . 39.31(7)
O5 Na5 Na2 . . 102.75(9)
Cl1 Na5 Na2 . . 142.38(6)
Na7 Na5 Na2 5_666 . 98.26(5)
Na4 Na5 Na2 . . 98.73(5)
Na17 Na5 Na2 . . 108.24(5)
Na8 Na5 Na2 . . 157.61(6)
O2 Na5 H35 . . 70.2(10)
O9 Na5 H35 5_666 . 105.8(10)
O16 Na5 H35 5_665 . 93.3(9)
O35 Na5 H35 . . 18.6(9)
O5 Na5 H35 . . 83.1(10)
Cl1 Na5 H35 . . 162.9(10)
Na7 Na5 H35 5_666 . 120.2(10)
Na4 Na5 H35 . . 136.0(9)
Na17 Na5 H35 . . 91.8(10)
Na8 Na5 H35 . . 104.1(10)
Na2 Na5 H35 . . 54.6(9)
O7 Na6 O18 . 7_665 173.93(12)
O7 Na6 O23 . 7_666 87.28(10)
O18 Na6 O23 7_665 7_666 97.35(11)
O7 Na6 O36 . . 87.85(11)
O18 Na6 O36 7_665 . 87.80(11)
O23 Na6 O36 7_666 . 95.64(10)
O7 Na6 O3 . . 91.45(10)
O18 Na6 O3 7_665 . 83.66(11)
O23 Na6 O3 7_666 . 175.94(12)
O36 Na6 O3 . . 80.45(10)
O7 Na6 Cl3 . 7_665 93.95(8)
O18 Na6 Cl3 7_665 7_665 89.50(9)
O23 Na6 Cl3 7_666 7_665 95.74(8)
O36 Na6 Cl3 . 7_665 168.55(9)
O3 Na6 Cl3 . 7_665 88.20(8)
O7 Na6 Na14 . 7_665 131.09(9)
O18 Na6 Na14 7_665 7_665 46.70(8)
O23 Na6 Na14 7_666 7_665 135.04(9)
O36 Na6 Na14 . 7_665 106.60(9)
O3 Na6 Na14 . 7_665 47.95(7)
Cl3 Na6 Na14 7_665 7_665 63.94(5)
O7 Na6 S5 . 7_665 163.87(9)
O18 Na6 S5 7_665 7_665 20.82(7)
O23 Na6 S5 7_666 7_665 76.66(8)
O36 Na6 S5 . 7_665 92.17(8)
O3 Na6 S5 . 7_665 104.46(8)
Cl3 Na6 S5 7_665 7_665 89.23(5)
Na14 Na6 S5 7_665 7_665 64.18(4)
O7 Na6 Na9 . . 44.26(8)
O18 Na6 Na9 7_665 . 136.93(10)
O23 Na6 Na9 7_666 . 105.58(8)
O36 Na6 Na9 . . 124.60(9)
O3 Na6 Na9 . . 76.02(8)
Cl3 Na6 Na9 7_665 . 52.82(4)
Na14 Na6 Na9 7_665 . 93.31(5)
S5 Na6 Na9 7_665 . 142.01(6)
O7 Na6 Na19 . 7_666 45.06(8)
O18 Na6 Na19 7_665 7_666 140.60(9)
O23 Na6 Na19 7_666 7_666 45.81(7)
O36 Na6 Na19 . 7_666 106.43(9)
O3 Na6 Na19 . 7_666 134.18(9)
Cl3 Na6 Na19 7_665 7_666 82.56(5)
Na14 Na6 Na19 7_665 7_666 146.45(6)
S5 Na6 Na19 7_665 7_666 120.08(5)
Na9 Na6 Na19 . 7_666 62.72(4)
O7 Na6 Na2 . 3_655 106.62(9)
O18 Na6 Na2 7_665 3_655 79.41(9)
O23 Na6 Na2 7_666 3_655 38.48(7)
O36 Na6 Na2 . 3_655 128.26(8)
O3 Na6 Na2 . 3_655 145.46(9)
Cl3 Na6 Na2 7_665 3_655 61.95(4)
Na14 Na6 Na2 7_665 3_655 100.14(5)
S5 Na6 Na2 7_665 3_655 61.23(4)
Na9 Na6 Na2 . 3_655 96.43(5)
Na19 Na6 Na2 7_666 3_655 62.77(4)
O7 Na6 Na3 . . 116.95(9)
O18 Na6 Na3 7_665 . 61.24(8)
O23 Na6 Na3 7_666 . 72.50(8)
O36 Na6 Na3 . . 39.02(7)
O3 Na6 Na3 . . 104.73(9)
Cl3 Na6 Na3 7_665 . 145.60(6)
Na14 Na6 Na3 7_665 . 101.27(5)
S5 Na6 Na3 7_665 . 56.89(4)
Na9 Na6 Na3 . . 160.87(6)
Na19 Na6 Na3 7_666 . 107.99(5)
Na2 Na6 Na3 3_655 . 93.15(5)
O7 Na6 H36 . . 70.4(11)
O18 Na6 H36 7_665 . 105.5(11)
O23 Na6 H36 7_666 . 91.4(11)
O36 Na6 H36 . . 17.8(11)
O3 Na6 H36 . . 84.5(11)
Cl3 Na6 H36 7_665 . 162.5(11)
Na14 Na6 H36 7_665 . 120.3(11)
S5 Na6 H36 7_665 . 108.0(11)
Na9 Na6 H36 . . 109.8(11)
Na19 Na6 H36 7_666 . 91.1(11)
Na2 Na6 H36 3_655 . 128.9(11)
Na3 Na6 H36 . . 51.9(11)
O1 Na7 O9 5_665 . 160.14(13)
O1 Na7 O38 5_665 . 125.63(12)
O9 Na7 O38 . . 72.90(11)
O1 Na7 O15 5_665 . 84.93(11)
O9 Na7 O15 . . 94.33(11)
O38 Na7 O15 . . 112.78(11)
O1 Na7 O5 5_665 5_666 91.59(11)
O9 Na7 O5 . 5_666 83.14(11)
O38 Na7 O5 . 5_666 83.18(11)
O15 Na7 O5 . 5_666 162.44(12)
O1 Na7 Na5 5_665 5_666 118.16(9)
O9 Na7 Na5 . 5_666 45.51(8)
O38 Na7 Na5 . 5_666 98.30(9)
O15 Na7 Na5 . 5_666 118.46(9)
O5 Na7 Na5 5_666 5_666 48.94(7)
O1 Na7 Cl1 5_665 . 82.77(8)
O9 Na7 Cl1 . . 77.48(9)
O38 Na7 Cl1 . . 147.56(9)
O15 Na7 Cl1 . . 82.05(8)
O5 Na7 Cl1 5_666 . 80.43(8)
Na5 Na7 Cl1 5_666 . 50.32(4)
O1 Na7 S4 5_665 . 87.31(8)
O9 Na7 S4 . . 99.56(8)
O38 Na7 S4 . . 93.32(8)
O15 Na7 S4 . . 22.41(7)
O5 Na7 S4 5_666 . 174.79(10)
Na5 Na7 S4 5_666 . 135.75(6)
Cl1 Na7 S4 . . 104.46(5)
O1 Na7 Na4 5_665 . 39.10(7)
O9 Na7 Na4 . . 121.62(10)
O38 Na7 Na4 . . 147.90(9)
O15 Na7 Na4 . . 95.45(8)
O5 Na7 Na4 5_666 . 71.60(8)
Na5 Na7 Na4 5_666 . 80.11(5)
Cl1 Na7 Na4 . . 47.49(3)
S4 Na7 Na4 . . 110.27(5)
O1 Na7 Na17 5_665 . 43.01(7)
O9 Na7 Na17 . . 130.22(9)
O38 Na7 Na17 . . 137.16(9)
O15 Na7 Na17 . . 42.66(7)
O5 Na7 Na17 5_666 . 129.13(9)
Na5 Na7 Na17 5_666 . 123.78(6)
Cl1 Na7 Na17 . . 73.46(3)
S4 Na7 Na17 . . 52.03(3)
Na4 Na7 Na17 . . 58.47(3)
O1 Na7 Na11 5_665 . 130.15(9)
O9 Na7 Na11 . . 67.93(8)
O38 Na7 Na11 . . 39.61(7)
O15 Na7 Na11 . . 73.91(8)
O5 Na7 Na11 5_666 . 120.39(9)
Na5 Na7 Na11 5_666 . 111.60(5)
Cl1 Na7 Na11 . . 135.56(5)
S4 Na7 Na11 . . 57.28(4)
Na4 Na7 Na11 . . 166.82(6)
Na17 Na7 Na11 . . 108.67(5)
O1 Na7 Na14 5_665 3 71.76(8)
O9 Na7 Na14 . 3 120.14(10)
O38 Na7 Na14 . 3 59.54(7)
O15 Na7 Na14 . 3 135.24(9)
O5 Na7 Na14 5_666 3 58.52(8)
Na5 Na7 Na14 5_666 3 106.25(5)
Cl1 Na7 Na14 . 3 129.79(5)
S4 Na7 Na14 . 3 116.35(6)
Na4 Na7 Na14 . 3 89.85(5)
Na17 Na7 Na14 . 3 109.53(5)
Na11 Na7 Na14 . 3 92.41(5)
O15 Na8 O6 . . 161.57(13)
O15 Na8 O2 . . 84.68(11)
O6 Na8 O2 . . 91.83(11)
O15 Na8 O39 . . 126.63(11)
O6 Na8 O39 . . 71.26(11)
O2 Na8 O39 . . 113.50(11)
O15 Na8 O10 . . 94.09(11)
O6 Na8 O10 . . 83.68(11)
O2 Na8 O10 . . 162.08(12)
O39 Na8 O10 . . 81.54(11)
O15 Na8 Na4 . 5_666 121.45(9)
O6 Na8 Na4 . 5_666 44.96(8)
O2 Na8 Na4 . 5_666 116.36(9)
O39 Na8 Na4 . 5_666 95.66(9)
O10 Na8 Na4 . 5_666 49.73(7)
O15 Na8 Cl1 . . 83.71(8)
O6 Na8 Cl1 . . 77.87(9)
O2 Na8 Cl1 . . 81.32(8)
O39 Na8 Cl1 . . 145.80(9)
O10 Na8 Cl1 . . 80.77(9)
Na4 Na8 Cl1 5_666 . 51.00(4)
O15 Na8 S1 . . 86.96(8)
O6 Na8 S1 . . 96.83(8)
O2 Na8 S1 . . 22.84(7)
O39 Na8 S1 . . 93.95(9)
O10 Na8 S1 . . 175.05(10)
Na4 Na8 S1 5_666 . 133.28(6)
Cl1 Na8 S1 . . 104.16(5)
O15 Na8 S4 . . 21.47(7)
O6 Na8 S4 . . 176.85(10)
O2 Na8 S4 . . 87.88(8)
O39 Na8 S4 . . 105.99(9)
O10 Na8 S4 . . 97.53(8)
Na4 Na8 S4 5_666 . 137.71(6)
Cl1 Na8 S4 . . 105.18(5)
S1 Na8 S4 . . 81.71(4)
O15 Na8 Na5 . . 95.95(8)
O6 Na8 Na5 . . 70.93(9)
O2 Na8 Na5 . . 37.96(7)
O39 Na8 Na5 . . 129.89(9)
O10 Na8 Na5 . . 124.90(9)
Na4 Na8 Na5 5_666 . 79.62(5)
Cl1 Na8 Na5 . . 47.05(3)
S1 Na8 Na5 . . 59.70(4)
S4 Na8 Na5 . . 110.47(5)
O15 Na8 Na9 . . 130.13(9)
O6 Na8 Na9 . . 65.38(8)
O2 Na8 Na9 . . 74.06(8)
O39 Na8 Na9 . . 39.96(7)
O10 Na8 Na9 . . 118.93(9)
Na4 Na8 Na9 5_666 . 108.40(5)
Cl1 Na8 Na9 . . 134.35(5)
S1 Na8 Na9 . . 57.27(4)
S4 Na8 Na9 . . 111.55(5)
Na5 Na8 Na9 . . 93.93(5)
O15 Na8 Na17 . . 42.54(7)
O6 Na8 Na17 . . 129.00(9)
O2 Na8 Na17 . . 42.82(7)
O39 Na8 Na17 . . 138.15(9)
O10 Na8 Na17 . . 130.91(9)
Na4 Na8 Na17 5_666 . 124.89(6)
Cl1 Na8 Na17 . . 73.93(3)
S1 Na8 Na17 . . 52.10(3)
S4 Na8 Na17 . . 52.03(3)
Na5 Na8 Na17 . . 58.68(3)
Na9 Na8 Na17 . . 108.75(5)
O4 Na9 O28 . 7_666 175.39(13)
O4 Na9 O7 . . 97.12(11)
O28 Na9 O7 7_666 . 86.65(10)
O4 Na9 O39 . . 88.39(11)
O28 Na9 O39 7_666 . 88.50(11)
O7 Na9 O39 . . 97.55(11)
O4 Na9 O30 . 7_665 83.75(11)
O28 Na9 O30 7_666 7_665 92.41(10)
O7 Na9 O30 . 7_665 178.32(12)
O39 Na9 O30 . 7_665 81.03(10)
O4 Na9 Cl3 . 7_665 88.56(9)
O28 Na9 Cl3 7_666 7_665 93.92(8)
O7 Na9 Cl3 . 7_665 92.64(8)
O39 Na9 Cl3 . 7_665 169.66(10)
O30 Na9 Cl3 7_665 7_665 88.82(8)
O4 Na9 Na15 . 7_665 46.93(8)
O28 Na9 Na15 7_666 7_665 131.35(9)
O7 Na9 Na15 . 7_665 132.78(9)
O39 Na9 Na15 . 7_665 108.53(9)
O30 Na9 Na15 7_665 7_665 48.76(7)
Cl3 Na9 Na15 7_665 7_665 62.59(5)
O4 Na9 Na6 . . 81.22(9)
O28 Na9 Na6 7_666 . 103.38(9)
O7 Na9 Na6 . . 42.57(7)
O39 Na9 Na6 . . 135.93(9)
O30 Na9 Na6 7_665 . 139.08(9)
Cl3 Na9 Na6 7_665 . 53.10(4)
Na15 Na9 Na6 7_665 . 95.07(5)
O4 Na9 S1 . . 20.51(8)
O28 Na9 S1 7_666 . 163.44(9)
O7 Na9 S1 . . 76.79(8)
O39 Na9 S1 . . 93.67(8)
O30 Na9 S1 7_665 . 104.15(8)
Cl3 Na9 S1 7_665 . 86.88(5)
Na15 Na9 S1 7_665 . 63.21(4)
Na6 Na9 S1 . . 64.12(4)
O4 Na9 Na1 . 3_655 136.47(10)
O28 Na9 Na1 7_666 3_655 44.37(7)
O7 Na9 Na1 . 3_655 102.70(8)
O39 Na9 Na1 . 3_655 126.07(9)
O30 Na9 Na1 7_665 3_655 77.52(8)
Cl3 Na9 Na1 7_665 3_655 52.52(4)
Na15 Na9 Na1 7_665 3_655 92.95(5)
Na6 Na9 Na1 . 3_655 87.79(5)
S1 Na9 Na1 . 3_655 139.40(6)
O4 Na9 Na19 . 7_666 139.61(10)
O28 Na9 Na19 7_666 7_666 44.77(8)
O7 Na9 Na19 . 7_666 44.66(7)
O39 Na9 Na19 . 7_666 106.43(9)
O30 Na9 Na19 7_665 7_666 134.85(9)
Cl3 Na9 Na19 7_665 7_666 82.14(5)
Na15 Na9 Na19 7_665 7_666 144.70(6)
Na6 Na9 Na19 . 7_666 61.82(4)
S1 Na9 Na19 . 7_666 119.27(5)
Na1 Na9 Na19 3_655 7_666 61.94(4)
O4 Na9 Na8 . . 59.84(8)
O28 Na9 Na8 7_666 . 119.05(9)
O7 Na9 Na8 . . 74.60(8)
O39 Na9 Na8 . . 40.22(7)
O30 Na9 Na8 7_665 . 104.70(9)
Cl3 Na9 Na8 7_665 . 143.09(6)
Na15 Na9 Na8 7_665 . 100.88(5)
Na6 Na9 Na8 . . 100.09(5)
S1 Na9 Na8 . . 56.73(4)
Na1 Na9 Na8 3_655 . 163.33(6)
Na19 Na9 Na8 7_666 . 108.87(5)
O19 Na10 O22 . 3 175.27(12)
O19 Na10 O19 . 3 86.60(14)
O22 Na10 O19 3 3 96.99(11)
O19 Na10 O37 . . 87.82(10)
O22 Na10 O37 3 . 88.67(11)
O19 Na10 O37 3 . 97.19(10)
O19 Na10 O21 . . 92.36(10)
O22 Na10 O21 3 . 83.93(11)
O19 Na10 O21 3 . 177.53(12)
O37 Na10 O21 . . 80.51(10)
O19 Na10 Cl2 . . 94.60(8)
O22 Na10 Cl2 3 . 88.29(9)
O19 Na10 Cl2 3 . 93.24(8)
O37 Na10 Cl2 . . 169.41(9)
O21 Na10 Cl2 . . 89.08(9)
O19 Na10 Na3 . 5_666 131.84(9)
O22 Na10 Na3 3 5_666 46.73(8)
O19 Na10 Na3 3 5_666 133.23(9)
O37 Na10 Na3 . 5_666 108.03(9)
O21 Na10 Na3 . 5_666 48.82(7)
Cl2 Na10 Na3 . 5_666 62.91(5)
O19 Na10 Na10 . 3 104.37(7)
O22 Na10 Na10 3 3 80.36(9)
O19 Na10 Na10 3 3 42.81(8)
O37 Na10 Na10 . 3 135.50(8)
O21 Na10 Na10 . 3 139.66(7)
Cl2 Na10 Na10 . 3 53.72(2)
Na3 Na10 Na10 5_666 3 95.28(4)
O19 Na10 Na10 . 4 44.27(8)
O22 Na10 Na10 3 4 136.89(8)
O19 Na10 Na10 3 4 103.98(7)
O37 Na10 Na10 . 4 124.62(9)
O21 Na10 Na10 . 4 76.72(9)
Cl2 Na10 Na10 . 4 53.72(2)
Na3 Na10 Na10 5_666 4 93.31(4)
Na10 Na10 Na10 3 4 90
O19 Na10 S6 . 3 163.31(9)
O22 Na10 S6 3 3 20.40(7)
O19 Na10 S6 3 3 76.73(8)
O37 Na10 S6 . 3 93.52(8)
O21 Na10 S6 . 3 104.27(8)
Cl2 Na10 S6 . 3 87.12(5)
Na3 Na10 S6 5_666 3 63.31(4)
Na10 Na10 S6 3 3 63.54(5)
Na10 Na10 S6 4 3 140.81(4)
O19 Na10 Na18 . . 44.64(7)
O22 Na10 Na18 3 . 139.69(9)
O19 Na10 Na18 3 . 44.81(7)
O37 Na10 Na18 . . 105.85(9)
O21 Na10 Na18 . . 134.84(9)
Cl2 Na10 Na18 . . 82.88(6)
Na3 Na10 Na18 5_666 . 145.75(6)
Na10 Na10 Na18 3 . 62.78(2)
Na10 Na10 Na18 4 . 62.78(2)
S6 Na10 Na18 3 . 119.50(4)
O19 Na10 Na14 . 3 118.18(9)
O22 Na10 Na14 3 3 60.23(8)
O19 Na10 Na14 3 3 74.45(8)
O37 Na10 Na14 . 3 39.93(7)
O21 Na10 Na14 . 3 104.13(9)
Cl2 Na10 Na14 . 3 143.49(6)
Na3 Na10 Na14 5_666 3 100.60(5)
Na10 Na10 Na14 3 3 99.77(6)
Na10 Na10 Na14 4 3 162.11(5)
S6 Na10 Na14 3 3 56.82(4)
Na18 Na10 Na14 . 3 108.52(5)
O19 Na10 H37 . . 67.3(12)
O22 Na10 H37 3 . 109.3(12)
O19 Na10 H37 3 . 93.1(12)
O37 Na10 H37 . . 20.7(12)
O21 Na10 H37 . . 84.4(12)
Cl2 Na10 H37 . . 160.4(12)
Na3 Na10 H37 5_666 . 123.2(12)
Na10 Na10 H37 3 . 135.9(12)
Na10 Na10 H37 4 . 106.7(12)
S6 Na10 H37 3 . 112.4(12)
Na18 Na10 H37 . . 88.6(12)
Na14 Na10 H37 3 . 56.1(12)
O24 Na11 O13 . . 174.40(12)
O24 Na11 O12 . . 87.46(10)
O13 Na11 O12 . . 94.85(11)
O24 Na11 O38 . . 87.99(10)
O13 Na11 O38 . . 86.78(11)
O12 Na11 O38 . . 93.54(10)
O24 Na11 O17 . . 93.85(10)
O13 Na11 O17 . . 83.28(11)
O12 Na11 O17 . . 173.46(12)
O38 Na11 O17 . . 80.11(10)
O24 Na11 Cl3 . . 94.34(8)
O13 Na11 Cl3 . . 90.57(9)
O12 Na11 Cl3 . . 94.33(8)
O38 Na11 Cl3 . . 171.88(9)
O17 Na11 Cl3 . . 91.96(8)
O24 Na11 Na2 . 5_665 134.10(9)
O13 Na11 Na2 . 5_665 46.02(7)
O12 Na11 Na2 . 5_665 133.70(9)
O38 Na11 Na2 . 5_665 105.26(8)
O17 Na11 Na2 . 5_665 47.90(7)
Cl3 Na11 Na2 . 5_665 67.65(5)
O24 Na11 Na19 . . 45.52(7)
O13 Na11 Na19 . . 138.41(9)
O12 Na11 Na19 . . 46.26(7)
O38 Na11 Na19 . . 106.57(8)
O17 Na11 Na19 . . 137.10(9)
Cl3 Na11 Na19 . . 80.43(5)
Na2 Na11 Na19 5_665 . 148.08(6)
O24 Na11 Na12 . . 106.17(8)
O13 Na11 Na12 . . 78.67(9)
O12 Na11 Na12 . . 39.02(7)
O38 Na11 Na12 . . 127.21(8)
O17 Na11 Na12 . . 145.64(9)
Cl3 Na11 Na12 . . 59.52(4)
Na2 Na11 Na12 5_665 . 100.05(5)
Na19 Na11 Na12 . . 61.71(4)
O24 Na11 Na14 . . 40.15(7)
O13 Na11 Na14 . . 142.89(9)
O12 Na11 Na14 . . 106.53(8)
O38 Na11 Na14 . . 120.81(8)
O17 Na11 Na14 . . 78.34(8)
Cl3 Na11 Na14 . . 58.49(4)
Na2 Na11 Na14 5_665 . 99.42(5)
Na19 Na11 Na14 . . 61.62(4)
Na12 Na11 Na14 . . 99.11(5)
O24 Na11 Na7 . . 116.59(8)
O13 Na11 Na7 . . 59.72(8)
O12 Na11 Na7 . . 70.70(8)
O38 Na11 Na7 . . 38.50(7)
O17 Na11 Na7 . . 103.05(9)
Cl3 Na11 Na7 . . 144.05(6)
Na2 Na11 Na7 5_665 . 98.72(5)
Na19 Na11 Na7 . . 107.62(5)
Na12 Na11 Na7 . . 92.74(5)
Na14 Na11 Na7 . . 156.21(6)
O24 Na11 H38 . . 66.0(16)
O13 Na11 H38 . . 108.8(17)
O12 Na11 H38 . . 91.2(16)
O38 Na11 H38 . . 22.0(16)
O17 Na11 H38 . . 83.5(17)
Cl3 Na11 H38 . . 159.4(16)
Na2 Na11 H38 5_665 . 120.9(17)
Na19 Na11 H38 . . 89.2(17)
Na12 Na11 H38 . . 130.0(16)
Na14 Na11 H38 . . 100.9(16)
Na7 Na11 H38 . . 56.3(16)
O12 Na12 O29 . . 160.40(13)
O12 Na12 O40 . . 125.32(12)
O29 Na12 O40 . . 72.89(11)
O12 Na12 O27 . . 85.82(10)
O29 Na12 O27 . . 93.81(11)
O40 Na12 O27 . . 112.07(11)
O12 Na12 O14 . . 91.39(11)
O29 Na12 O14 . . 83.18(11)
O40 Na12 O14 . . 83.33(11)
O27 Na12 O14 . . 162.79(12)
O12 Na12 Na1 . 5_665 118.14(9)
O29 Na12 Na1 . 5_665 45.62(8)
O40 Na12 Na1 . 5_665 98.48(9)
O27 Na12 Na1 . 5_665 118.36(9)
O14 Na12 Na1 . 5_665 48.94(7)
O12 Na12 Cl3 . . 83.32(8)
O29 Na12 Cl3 . . 77.26(9)
O40 Na12 Cl3 . . 147.81(9)
O27 Na12 Cl3 . . 81.37(8)
O14 Na12 Cl3 . . 81.45(8)
Na1 Na12 Cl3 5_665 . 50.76(4)
O12 Na12 S7 . . 87.83(8)
O29 Na12 S7 . . 99.28(8)
O40 Na12 S7 . . 92.76(8)
O27 Na12 S7 . . 22.41(7)
O14 Na12 S7 . . 174.59(10)
Na1 Na12 S7 5_665 . 135.75(6)
Cl3 Na12 S7 . . 103.77(5)
O12 Na12 Na11 . . 39.67(7)
O29 Na12 Na11 . . 121.15(9)
O40 Na12 Na11 . . 148.98(9)
O27 Na12 Na11 . . 95.32(8)
O14 Na12 Na11 . . 72.21(8)
Na1 Na12 Na11 5_665 . 79.83(5)
Cl3 Na12 Na11 . . 47.28(4)
S7 Na12 Na11 . . 110.17(5)
O12 Na12 Na19 . . 43.76(8)
O29 Na12 Na19 . . 129.74(10)
O40 Na12 Na19 . . 137.17(9)
O27 Na12 Na19 . . 42.92(7)
O14 Na12 Na19 . . 129.38(9)
Na1 Na12 Na19 5_665 . 123.47(6)
Cl3 Na12 Na19 . . 72.73(4)
S7 Na12 Na19 . . 52.25(4)
Na11 Na12 Na19 . . 58.16(4)
O12 Na12 Na13 . . 130.36(9)
O29 Na12 Na13 . . 67.63(8)
O40 Na12 Na13 . . 39.26(7)
O27 Na12 Na13 . . 73.55(8)
O14 Na12 Na13 . . 120.11(9)
Na1 Na12 Na13 5_665 . 111.38(5)
Cl3 Na12 Na13 . . 134.65(6)
S7 Na12 Na13 . . 57.15(4)
Na11 Na12 Na13 . . 166.86(6)
Na19 Na12 Na13 . . 108.85(5)
O12 Na12 Na8 . . 71.55(8)
O29 Na12 Na8 . . 120.08(9)
O40 Na12 Na8 . . 59.37(7)
O27 Na12 Na8 . . 135.18(9)
O14 Na12 Na8 . . 58.75(8)
Na1 Na12 Na8 5_665 . 106.45(5)
Cl3 Na12 Na8 . . 131.14(5)
S7 Na12 Na8 . . 116.00(5)
Na11 Na12 Na8 . . 91.12(5)
Na19 Na12 Na8 . . 110.04(5)
Na13 Na12 Na8 . . 92.07(5)
O31 Na13 O25 7_665 . 173.89(12)
O31 Na13 O32 7_665 . 87.42(12)
O25 Na13 O32 . . 95.00(11)
O31 Na13 O40 7_665 . 88.01(11)
O25 Na13 O40 . . 86.23(11)
O32 Na13 O40 . . 93.74(10)
O31 Na13 O26 7_665 7_666 93.88(10)
O25 Na13 O26 . 7_666 83.10(11)
O32 Na13 O26 . 7_666 173.60(11)
O40 Na13 O26 . 7_666 80.06(10)
O31 Na13 Cl4 7_665 . 95.48(8)
O25 Na13 Cl4 . . 89.90(9)
O32 Na13 Cl4 . . 95.16(8)
O40 Na13 Cl4 . . 170.58(9)
O26 Na13 Cl4 7_666 . 90.96(8)
O31 Na13 Na16 7_665 7_666 134.13(9)
O25 Na13 Na16 . 7_666 46.16(8)
O32 Na13 Na16 . 7_666 133.60(9)
O40 Na13 Na16 . 7_666 105.28(9)
O26 Na13 Na16 7_666 7_666 47.95(7)
Cl4 Na13 Na16 . 7_666 66.12(4)
O31 Na13 Na20 7_665 . 45.10(7)
O25 Na13 Na20 . . 139.04(9)
O32 Na13 Na20 . . 46.37(7)
O40 Na13 Na20 . . 106.18(8)
O26 Na13 Na20 7_666 . 136.86(8)
Cl4 Na13 Na20 . . 82.30(3)
Na16 Na13 Na20 7_666 . 148.42(6)
O31 Na13 Na16 7_665 . 106.52(8)
O25 Na13 Na16 . . 78.66(9)
O32 Na13 Na16 . . 38.62(7)
O40 Na13 Na16 . . 126.69(8)
O26 Na13 Na16 7_666 . 145.85(9)
Cl4 Na13 Na16 . . 60.62(4)
Na16 Na13 Na16 7_666 . 100.00(5)
Na20 Na13 Na16 . . 62.45(3)
O31 Na13 Na16 7_665 2_655 39.75(7)
O25 Na13 Na16 . 2_655 143.50(9)
O32 Na13 Na16 . 2_655 107.17(8)
O40 Na13 Na16 . 2_655 119.83(9)
O26 Na13 Na16 7_666 2_655 77.55(8)
Cl4 Na13 Na16 . 2_655 60.13(4)
Na16 Na13 Na16 7_666 2_655 99.33(5)
Na20 Na13 Na16 . 2_655 62.13(3)
Na16 Na13 Na16 . 2_655 100.80(5)
O31 Na13 Na12 7_665 . 116.41(9)
O25 Na13 Na12 . . 59.49(8)
O32 Na13 Na12 . . 70.67(7)
O40 Na13 Na12 . . 38.49(7)
O26 Na13 Na12 7_666 . 103.20(9)
Cl4 Na13 Na12 . . 143.58(6)
Na16 Na13 Na12 7_666 . 98.97(5)
Na20 Na13 Na12 . . 107.25(5)
Na16 Na13 Na12 . . 92.06(5)
Na16 Na13 Na12 2_655 . 155.38(6)
O8 Na14 O18 8_656 . 161.38(13)
O8 Na14 O24 8_656 . 85.13(10)
O18 Na14 O24 . . 91.37(11)
O8 Na14 O37 8_656 4 126.95(11)
O18 Na14 O37 . 4 71.14(11)
O24 Na14 O37 . 4 113.08(11)
O8 Na14 O3 8_656 8_655 93.99(11)
O18 Na14 O3 . 8_655 83.66(11)
O24 Na14 O3 . 8_655 161.74(12)
O37 Na14 O3 4 8_655 81.96(11)
O8 Na14 Cl3 8_656 . 82.59(8)
O18 Na14 Cl3 . . 78.81(9)
O24 Na14 Cl3 . . 81.54(8)
O37 Na14 Cl3 4 . 146.47(9)
O3 Na14 Cl3 8_655 . 80.26(9)
O8 Na14 Na6 8_656 8_655 121.27(9)
O18 Na14 Na6 . 8_655 44.96(8)
O24 Na14 Na6 . 8_655 115.95(9)
O37 Na14 Na6 4 8_655 95.75(9)
O3 Na14 Na6 8_655 8_655 49.64(7)
Cl3 Na14 Na6 . 8_655 51.42(4)
O8 Na14 S2 8_656 8_656 21.71(7)
O18 Na14 S2 . 8_656 176.72(10)
O24 Na14 S2 . 8_656 88.06(8)
O37 Na14 S2 4 8_656 106.13(8)
O3 Na14 S2 8_655 8_656 97.86(8)
Cl3 Na14 S2 . 8_656 104.30(5)
Na6 Na14 S2 8_655 8_656 137.96(5)
O8 Na14 S6 8_656 . 87.31(8)
O18 Na14 S6 . . 96.47(8)
O24 Na14 S6 . . 22.63(7)
O37 Na14 S6 4 . 93.84(8)
O3 Na14 S6 8_655 . 175.54(10)
Cl3 Na14 S6 . . 104.15(5)
Na6 Na14 S6 8_655 . 132.79(5)
S2 Na14 S6 8_656 . 81.80(4)
O8 Na14 Na11 8_656 . 95.31(8)
O18 Na14 Na11 . . 71.36(8)
O24 Na14 Na11 . . 37.96(7)
O37 Na14 Na11 4 . 130.30(8)
O3 Na14 Na11 8_655 . 124.38(9)
Cl3 Na14 Na11 . . 47.11(4)
Na6 Na14 Na11 8_655 . 79.49(5)
S2 Na14 Na11 8_656 . 109.88(5)
S6 Na14 Na11 . . 59.66(4)
O8 Na14 Na19 8_656 . 42.76(8)
O18 Na14 Na19 . . 128.54(9)
O24 Na14 Na19 . . 43.14(7)
O37 Na14 Na19 4 . 138.63(9)
O3 Na14 Na19 8_655 . 130.61(9)
Cl3 Na14 Na19 . . 72.85(4)
Na6 Na14 Na19 8_655 . 124.18(6)
S2 Na14 Na19 8_656 . 52.32(4)
S6 Na14 Na19 . . 52.42(4)
Na11 Na14 Na19 . . 57.78(4)
O8 Na14 Na10 8_656 4 130.46(9)
O18 Na14 Na10 . 4 65.15(8)
O24 Na14 Na10 . 4 73.57(8)
O37 Na14 Na10 4 4 40.01(7)
O3 Na14 Na10 8_655 4 119.30(9)
Cl3 Na14 Na10 . 4 134.94(5)
Na6 Na14 Na10 8_655 4 108.26(5)
S2 Na14 Na10 8_656 4 111.60(5)
S6 Na14 Na10 . 4 57.08(4)
Na11 Na14 Na10 . 4 94.21(5)
Na19 Na14 Na10 . 4 108.94(5)
O27 Na15 O4 . 8_655 164.34(13)
O27 Na15 O8 . 8_656 85.54(10)
O4 Na15 O8 8_655 8_656 93.55(11)
O27 Na15 O34 . 4 124.13(11)
O4 Na15 O34 8_655 4 70.81(11)
O8 Na15 O34 8_656 4 110.34(11)
O27 Na15 O30 . . 93.81(10)
O4 Na15 O30 8_655 . 83.04(11)
O8 Na15 O30 8_656 . 164.98(12)
O34 Na15 O30 4 . 82.43(11)
O27 Na15 Cl3 . . 84.74(8)
O4 Na15 Cl3 8_655 . 79.63(9)
O8 Na15 Cl3 8_656 . 83.37(8)
O34 Na15 Cl3 4 . 147.82(9)
O30 Na15 Cl3 . . 81.63(9)
O27 Na15 Na9 . 8_655 122.28(9)
O4 Na15 Na9 8_655 8_655 45.41(8)
O8 Na15 Na9 8_656 8_655 119.08(9)
O34 Na15 Na9 4 8_655 96.74(9)
O30 Na15 Na9 . 8_655 49.38(7)
Cl3 Na15 Na9 . 8_655 52.15(4)
O27 Na15 S7 . . 20.96(7)
O4 Na15 S7 8_655 . 174.64(10)
O8 Na15 S7 8_656 . 87.77(8)
O34 Na15 S7 4 . 103.86(8)
O30 Na15 S7 . . 96.99(8)
Cl3 Na15 S7 . . 105.69(5)
Na9 Na15 S7 8_655 . 137.68(5)
O27 Na15 Na19 . . 43.09(8)
O4 Na15 Na19 8_655 . 131.17(10)
O8 Na15 Na19 8_656 . 43.57(7)
O34 Na15 Na19 4 . 135.82(9)
O30 Na15 Na19 . . 131.24(9)
Cl3 Na15 Na19 . . 74.19(4)
Na9 Na15 Na19 8_655 . 126.32(6)
S7 Na15 Na19 . . 52.29(4)
O27 Na15 Na4 . 4 128.39(9)
O4 Na15 Na4 8_655 4 65.49(8)
O8 Na15 Na4 8_656 4 71.94(8)
O34 Na15 Na4 4 4 39.20(7)
O30 Na15 Na4 . 4 119.04(9)
Cl3 Na15 Na4 . 4 135.02(6)
Na9 Na15 Na4 8_655 4 109.20(5)
S7 Na15 Na4 . 4 110.13(5)
Na19 Na15 Na4 . 4 107.83(5)
O27 Na15 Na16 . . 73.09(8)
O4 Na15 Na16 8_655 . 117.32(9)
O8 Na15 Na16 8_656 . 134.15(9)
O34 Na15 Na16 4 . 57.29(7)
O30 Na15 Na16 . . 59.13(8)
Cl3 Na15 Na16 . . 132.36(5)
Na9 Na15 Na16 8_655 . 106.57(5)
S7 Na15 Na16 . . 58.68(4)
Na19 Na15 Na16 . . 110.79(5)
Na4 Na15 Na16 4 . 90.13(5)
O27 Na15 Na14 . . 98.89(8)
O4 Na15 Na14 8_655 . 72.55(9)
O8 Na15 Na14 8_656 . 34.32(7)
O34 Na15 Na14 4 . 124.70(8)
O30 Na15 Na14 . . 131.69(9)
Cl3 Na15 Na14 . . 53.76(4)
Na9 Na15 Na14 8_655 . 85.36(5)
S7 Na15 Na14 . . 110.95(5)
Na19 Na15 Na14 . . 58.68(4)
Na4 Na15 Na14 4 . 87.92(4)
Na16 Na15 Na14 . . 167.87(6)
O32 Na16 O25 . 8_656 158.63(13)
O32 Na16 O33 . 4 127.59(11)
O25 Na16 O33 8_656 4 72.42(11)
O32 Na16 O31 . 8_655 84.94(11)
O25 Na16 O31 8_656 8_655 92.77(11)
O33 Na16 O31 4 8_655 115.26(11)
O32 Na16 O26 . . 91.50(11)
O25 Na16 O26 8_656 . 83.28(11)
O33 Na16 O26 4 . 82.67(11)
O31 Na16 O26 8_655 . 159.63(12)
O32 Na16 Na13 . 8_656 117.62(9)
O25 Na16 Na13 8_656 8_656 45.02(8)
O33 Na16 Na13 4 8_656 97.24(9)
O31 Na16 Na13 8_655 8_656 115.50(9)
O26 Na16 Na13 . 8_656 49.27(7)
O32 Na16 Cl4 . . 82.19(8)
O25 Na16 Cl4 8_656 . 76.49(9)
O33 Na16 Cl4 4 . 145.68(9)
O31 Na16 Cl4 8_655 . 80.08(7)
O26 Na16 Cl4 . . 79.57(8)
Na13 Na16 Cl4 8_656 . 49.37(4)
O32 Na16 S8 . 8_655 87.87(8)
O25 Na16 S8 8_656 8_655 98.41(8)
O33 Na16 S8 4 8_655 95.25(8)
O31 Na16 S8 8_655 8_655 23.34(7)
O26 Na16 S8 . 8_655 176.83(10)
Na13 Na16 S8 8_656 8_655 133.59(6)
Cl4 Na16 S8 . 8_655 103.41(4)
O32 Na16 S8 . . 21.30(7)
O25 Na16 S8 8_656 . 179.39(10)
O33 Na16 S8 4 . 107.46(8)
O31 Na16 S8 8_655 . 87.83(8)
O26 Na16 S8 . . 96.11(8)
Na13 Na16 S8 8_656 . 134.52(5)
Cl4 Na16 S8 . . 103.47(4)
S8 Na16 S8 8_655 . 82.20(4)
O32 Na16 Na13 . . 39.30(7)
O25 Na16 Na13 8_656 . 120.00(10)
O33 Na16 Na13 4 . 148.97(9)
O31 Na16 Na13 8_655 . 93.44(8)
O26 Na16 Na13 . . 71.72(8)
Na13 Na16 Na13 8_656 . 79.35(5)
Cl4 Na16 Na13 . . 46.32(3)
S8 Na16 Na13 8_655 . 109.50(5)
S8 Na16 Na13 . . 59.79(4)
O32 Na16 Na13 . 2_655 94.77(8)
O25 Na16 Na13 8_656 2_655 71.42(9)
O33 Na16 Na13 4 2_655 131.43(8)
O31 Na16 Na13 8_655 2_655 37.54(7)
O26 Na16 Na13 . 2_655 123.34(9)
Na13 Na16 Na13 8_656 2_655 78.87(5)
Cl4 Na16 Na13 . 2_655 46.03(3)
S8 Na16 Na13 8_655 2_655 59.82(4)
S8 Na16 Na13 . 2_655 109.01(5)
Na13 Na16 Na13 . 2_655 78.60(5)
O32 Na16 Na1 . 4 131.93(9)
O25 Na16 Na1 8_656 4 67.22(8)
O33 Na16 Na1 4 4 40.10(7)
O31 Na16 Na1 8_655 4 75.62(8)
O26 Na16 Na1 . 4 120.31(9)
Na13 Na16 Na1 8_656 4 110.44(5)
Cl4 Na16 Na1 . 4 134.67(5)
S8 Na16 Na1 8_655 4 58.33(4)
S8 Na16 Na1 . 4 113.09(5)
Na13 Na16 Na1 . 4 167.60(6)
Na13 Na16 Na1 2_655 4 95.49(5)
O15 Na17 O15 . 5_665 180.00(5)
O15 Na17 O2 . . 77.40(8)
O15 Na17 O2 5_665 . 102.60(8)
O15 Na17 O2 . 5_665 102.60(8)
O15 Na17 O2 5_665 5_665 77.40(8)
O2 Na17 O2 . 5_665 180.00(13)
O15 Na17 O16 . . 55.71(10)
O15 Na17 O16 5_665 . 124.29(10)
O2 Na17 O16 . . 102.45(8)
O2 Na17 O16 5_665 . 77.55(8)
O15 Na17 O16 . 5_665 124.29(10)
O15 Na17 O16 5_665 5_665 55.71(10)
O2 Na17 O16 . 5_665 77.55(8)
O2 Na17 O16 5_665 5_665 102.45(8)
O16 Na17 O16 . 5_665 180.00(6)
O15 Na17 O1 . 5_665 76.92(8)
O15 Na17 O1 5_665 5_665 103.08(8)
O2 Na17 O1 . 5_665 123.98(10)
O2 Na17 O1 5_665 5_665 56.02(10)
O16 Na17 O1 . 5_665 102.58(8)
O16 Na17 O1 5_665 5_665 77.42(8)
O15 Na17 O1 . . 103.08(8)
O15 Na17 O1 5_665 . 76.92(8)
O2 Na17 O1 . . 56.02(10)
O2 Na17 O1 5_665 . 123.98(10)
O16 Na17 O1 . . 77.42(8)
O16 Na17 O1 5_665 . 102.58(8)
O1 Na17 O1 5_665 . 180.00(12)
O15 Na17 S4 . 5_665 152.22(6)
O15 Na17 S4 5_665 5_665 27.78(6)
O2 Na17 S4 . 5_665 89.11(6)
O2 Na17 S4 5_665 5_665 90.89(6)
O16 Na17 S4 . 5_665 152.03(6)
O16 Na17 S4 5_665 5_665 27.97(6)
O1 Na17 S4 5_665 5_665 91.33(6)
O1 Na17 S4 . 5_665 88.67(6)
O15 Na17 S4 . . 27.78(6)
O15 Na17 S4 5_665 . 152.22(6)
O2 Na17 S4 . . 90.89(6)
O2 Na17 S4 5_665 . 89.11(6)
O16 Na17 S4 . . 27.97(6)
O16 Na17 S4 5_665 . 152.03(6)
O1 Na17 S4 5_665 . 88.67(6)
O1 Na17 S4 . . 91.33(6)
S4 Na17 S4 5_665 . 180
O15 Na17 S1 . 5_665 91.12(6)
O15 Na17 S1 5_665 5_665 88.88(6)
O2 Na17 S1 . 5_665 151.93(6)
O2 Na17 S1 5_665 5_665 28.07(6)
O16 Na17 S1 . 5_665 91.49(6)
O16 Na17 S1 5_665 5_665 88.51(6)
O1 Na17 S1 5_665 5_665 28.03(6)
O1 Na17 S1 . 5_665 151.97(6)
S4 Na17 S1 5_665 5_665 89.67(3)
S4 Na17 S1 . 5_665 90.33(3)
O15 Na17 S1 . . 88.88(6)
O15 Na17 S1 5_665 . 91.12(6)
O2 Na17 S1 . . 28.07(6)
O2 Na17 S1 5_665 . 151.93(6)
O16 Na17 S1 . . 88.51(6)
O16 Na17 S1 5_665 . 91.49(6)
O1 Na17 S1 5_665 . 151.97(6)
O1 Na17 S1 . . 28.03(6)
S4 Na17 S1 5_665 . 90.33(3)
S4 Na17 S1 . . 89.67(3)
S1 Na17 S1 5_665 . 180.00(4)
O20 Na18 O20 2 4 79.34(7)
O20 Na18 O20 2 3 79.34(7)
O20 Na18 O20 4 3 129.06(17)
O20 Na18 O20 2 . 129.06(17)
O20 Na18 O20 4 . 79.34(7)
O20 Na18 O20 3 . 79.34(7)
O20 Na18 O19 2 3 101.06(8)
O20 Na18 O19 4 3 174.99(13)
O20 Na18 O19 3 3 55.71(9)
O20 Na18 O19 . 3 103.94(8)
O20 Na18 O19 2 . 174.99(13)
O20 Na18 O19 4 . 103.94(8)
O20 Na18 O19 3 . 101.06(8)
O20 Na18 O19 . . 55.71(9)
O19 Na18 O19 3 . 75.33(7)
O20 Na18 O19 2 2 55.71(9)
O20 Na18 O19 4 2 101.06(8)
O20 Na18 O19 3 2 103.94(8)
O20 Na18 O19 . 2 174.99(13)
O19 Na18 O19 3 2 75.33(7)
O19 Na18 O19 . 2 119.57(16)
O20 Na18 O19 2 4 103.94(8)
O20 Na18 O19 4 4 55.71(9)
O20 Na18 O19 3 4 174.99(13)
O20 Na18 O19 . 4 101.06(8)
O19 Na18 O19 3 4 119.57(16)
O19 Na18 O19 . 4 75.33(7)
O19 Na18 O19 2 4 75.33(7)
O20 Na18 S5 2 3 91.49(7)
O20 Na18 S5 4 3 156.84(13)
O20 Na18 S5 3 3 27.79(6)
O20 Na18 S5 . 3 90.50(7)
O19 Na18 S5 3 3 27.99(6)
O19 Na18 S5 . 3 86.81(7)
O19 Na18 S5 2 3 90.87(7)
O19 Na18 S5 4 3 147.40(13)
O20 Na18 S5 2 2 27.79(6)
O20 Na18 S5 4 2 91.49(7)
O20 Na18 S5 3 2 90.50(7)
O20 Na18 S5 . 2 156.84(13)
O19 Na18 S5 3 2 86.81(7)
O19 Na18 S5 . 2 147.40(13)
O19 Na18 S5 2 2 27.99(6)
O19 Na18 S5 4 2 90.87(7)
S5 Na18 S5 3 2 89.907(5)
O20 Na18 S5 2 4 90.50(7)
O20 Na18 S5 4 4 27.79(6)
O20 Na18 S5 3 4 156.84(13)
O20 Na18 S5 . 4 91.49(7)
O19 Na18 S5 3 4 147.40(13)
O19 Na18 S5 . 4 90.87(7)
O19 Na18 S5 2 4 86.81(7)
O19 Na18 S5 4 4 27.99(6)
S5 Na18 S5 3 4 175.38(11)
S5 Na18 S5 2 4 89.907(5)
O20 Na18 S5 2 . 156.84(13)
O20 Na18 S5 4 . 90.50(7)
O20 Na18 S5 3 . 91.49(7)
O20 Na18 S5 . . 27.79(6)
O19 Na18 S5 3 . 90.87(7)
O19 Na18 S5 . . 27.99(6)
O19 Na18 S5 2 . 147.40(13)
O19 Na18 S5 4 . 86.81(7)
S5 Na18 S5 3 . 89.907(5)
S5 Na18 S5 2 . 175.38(11)
S5 Na18 S5 4 . 89.907(5)
O27 Na19 O8 . 8_656 78.53(10)
O27 Na19 O24 . . 126.14(10)
O8 Na19 O24 8_656 . 78.17(10)
O27 Na19 O11 . . 102.49(10)
O8 Na19 O11 8_656 . 177.49(11)
O24 Na19 O11 . . 102.87(10)
O27 Na19 O12 . . 78.22(9)
O8 Na19 O12 8_656 . 126.65(10)
O24 Na19 O12 . . 78.16(9)
O11 Na19 O12 . . 55.86(10)
O27 Na19 O7 . 8_656 103.95(10)
O8 Na19 O7 8_656 8_656 55.98(10)
O24 Na19 O7 . 8_656 101.81(10)
O11 Na19 O7 . 8_656 121.51(10)
O12 Na19 O7 . 8_656 177.11(10)
O27 Na19 O28 . . 55.87(10)
O8 Na19 O28 8_656 . 102.01(10)
O24 Na19 O28 . . 177.87(10)
O11 Na19 O28 . . 76.87(9)
O12 Na19 O28 . . 103.29(10)
O7 Na19 O28 8_656 . 76.66(9)
O27 Na19 O23 . . 177.76(10)
O8 Na19 O23 8_656 . 103.25(10)
O24 Na19 O23 . . 55.83(10)
O11 Na19 O23 . . 75.67(9)
O12 Na19 O23 . . 101.60(10)
O7 Na19 O23 8_656 . 76.16(9)
O28 Na19 O23 . . 122.17(10)
O27 Na19 S7 . . 27.85(6)
O8 Na19 S7 8_656 . 91.53(8)
O24 Na19 S7 . . 153.95(8)
O11 Na19 S7 . . 88.45(7)
O12 Na19 S7 . . 89.51(7)
O7 Na19 S7 8_656 . 91.64(8)
O28 Na19 S7 . . 28.10(6)
O23 Na19 S7 . . 150.13(8)
O27 Na19 S2 . 8_656 90.02(7)
O8 Na19 S2 8_656 8_656 27.97(6)
O24 Na19 S2 . 8_656 91.31(8)
O11 Na19 S2 . 8_656 149.52(8)
O12 Na19 S2 . 8_656 154.59(8)
O7 Na19 S2 8_656 8_656 28.09(6)
O28 Na19 S2 . 8_656 87.97(7)
O23 Na19 S2 . 8_656 91.00(7)
S7 Na19 S2 . 8_656 90.30(5)
O27 Na19 S3 . . 91.73(8)
O8 Na19 S3 8_656 . 154.53(8)
O24 Na19 S3 . . 89.23(8)
O11 Na19 S3 . . 27.98(6)
O12 Na19 S3 . . 27.96(6)
O7 Na19 S3 8_656 . 149.34(8)
O28 Na19 S3 . . 91.40(7)
O23 Na19 S3 . . 87.18(7)
S7 Na19 S3 . . 90.35(5)
S2 Na19 S3 8_656 . 177.38(6)
O27 Na19 S6 . . 154.01(8)
O8 Na19 S6 8_656 . 89.41(8)
O24 Na19 S6 . . 27.90(6)
O11 Na19 S6 . . 90.54(7)
O12 Na19 S6 . . 91.21(7)
O7 Na19 S6 8_656 . 87.57(7)
O28 Na19 S6 . . 150.06(8)
O23 Na19 S6 . . 28.01(6)
S7 Na19 S6 . . 178.14(5)
S2 Na19 S6 8_656 . 89.78(5)
S3 Na19 S6 . . 89.49(5)
O31 Na20 O31 . 7_665 102.97(5)
O31 Na20 O31 . 2_655 123.45(12)
O31 Na20 O31 7_665 2_655 102.97(5)
O31 Na20 O31 . 8_655 102.97(5)
O31 Na20 O31 7_665 8_655 123.45(12)
O31 Na20 O31 2_655 8_655 102.97(5)
O31 Na20 O32 . 2_655 179.31(7)
O31 Na20 O32 7_665 2_655 77.01(7)
O31 Na20 O32 2_655 2_655 55.94(9)
O31 Na20 O32 8_655 2_655 77.58(7)
O31 Na20 O32 . 8_655 77.58(7)
O31 Na20 O32 7_665 8_655 179.31(7)
O31 Na20 O32 2_655 8_655 77.01(7)
O31 Na20 O32 8_655 8_655 55.94(9)
O32 Na20 O32 2_655 8_655 102.45(5)
O31 Na20 O32 . . 55.94(9)
O31 Na20 O32 7_665 . 77.58(7)
O31 Na20 O32 2_655 . 179.31(7)
O31 Na20 O32 8_655 . 77.01(7)
O32 Na20 O32 2_655 . 124.67(12)
O32 Na20 O32 8_655 . 102.45(5)
O31 Na20 O32 . 7_665 77.01(7)
O31 Na20 O32 7_665 7_665 55.94(9)
O31 Na20 O32 2_655 7_665 77.58(7)
O31 Na20 O32 8_655 7_665 179.31(7)
O32 Na20 O32 2_655 7_665 102.45(5)
O32 Na20 O32 8_655 7_665 124.67(12)
O32 Na20 O32 . 7_665 102.45(5)
O31 Na20 S8 . . 27.97(6)
O31 Na20 S8 7_665 . 88.99(6)
O31 Na20 S8 2_655 . 151.36(6)
O31 Na20 S8 8_655 . 91.32(6)
O32 Na20 S8 2_655 . 152.62(6)
O32 Na20 S8 8_655 . 91.33(6)
O32 Na20 S8 . . 28.04(6)
O32 Na20 S8 7_665 . 88.36(6)
O31 Na20 S8 . 2_655 151.36(6)
O31 Na20 S8 7_665 2_655 91.32(6)
O31 Na20 S8 2_655 2_655 27.97(6)
O31 Na20 S8 8_655 2_655 88.99(6)
O32 Na20 S8 2_655 2_655 28.04(6)
O32 Na20 S8 8_655 2_655 88.36(6)
O32 Na20 S8 . 2_655 152.62(6)
O32 Na20 S8 7_665 2_655 91.33(6)
S8 Na20 S8 . 2_655 179.33(3)
O31 Na20 S8 . 8_655 88.99(6)
O31 Na20 S8 7_665 8_655 151.36(6)
O31 Na20 S8 2_655 8_655 91.32(6)
O31 Na20 S8 8_655 8_655 27.97(6)
O32 Na20 S8 2_655 8_655 91.33(6)
O32 Na20 S8 8_655 8_655 28.04(6)
O32 Na20 S8 . 8_655 88.36(6)
O32 Na20 S8 7_665 8_655 152.62(6)
S8 Na20 S8 . 8_655 90
S8 Na20 S8 2_655 8_655 90
O31 Na20 S8 . 7_665 91.32(6)
O31 Na20 S8 7_665 7_665 27.97(6)
O31 Na20 S8 2_655 7_665 88.99(6)
O31 Na20 S8 8_655 7_665 151.36(6)
O32 Na20 S8 2_655 7_665 88.36(6)
O32 Na20 S8 8_655 7_665 152.62(6)
O32 Na20 S8 . 7_665 91.33(6)
O32 Na20 S8 7_665 7_665 28.04(6)
S8 Na20 S8 . 7_665 90
S8 Na20 S8 2_655 7_665 90
S8 Na20 S8 8_655 7_665 179.33(3)
S1 O1 Na7 . 5_665 125.11(16)
S1 O1 Na4 . 5_665 128.58(16)
Na7 O1 Na4 5_665 5_665 102.07(12)
S1 O1 Na17 . . 97.42(13)
Na7 O1 Na17 5_665 . 98.89(10)
Na4 O1 Na17 5_665 . 93.88(10)
S1 O2 Na5 . . 134.34(16)
S1 O2 Na8 . . 118.44(15)
Na5 O2 Na8 . . 102.17(12)
S1 O2 Na17 . . 98.18(13)
Na5 O2 Na17 . . 96.21(10)
Na8 O2 Na17 . . 97.46(10)
S1 O3 Na14 . 7_665 125.54(15)
S1 O3 Na6 . . 126.43(16)
Na14 O3 Na6 7_665 . 82.41(10)
S1 O4 Na9 . . 126.39(16)
S1 O4 Na15 . 7_665 128.15(16)
Na9 O4 Na15 . 7_665 87.67(12)
S2 O5 Na7 . 5_666 127.82(15)
S2 O5 Na5 . . 122.09(16)
Na7 O5 Na5 5_666 . 82.24(11)
S2 O6 Na4 . 5_666 125.51(16)
S2 O6 Na8 . . 131.30(16)
Na4 O6 Na8 5_666 . 88.33(12)
S2 O7 Na6 . . 136.72(17)
S2 O7 Na9 . . 126.41(16)
Na6 O7 Na9 . . 93.17(11)
S2 O7 Na19 . 7_666 96.92(14)
Na6 O7 Na19 . 7_666 95.91(10)
Na9 O7 Na19 . 7_666 95.17(10)
S2 O8 Na14 . 7_666 122.90(16)
S2 O8 Na15 . 7_666 121.35(16)
Na14 O8 Na15 7_666 7_666 110.18(12)
S2 O8 Na19 . 7_666 98.69(14)
Na14 O8 Na19 7_666 7_666 98.83(11)
Na15 O8 Na19 7_666 7_666 95.92(10)
S3 O9 Na5 . 5_666 129.18(16)
S3 O9 Na7 . . 127.06(15)
Na5 O9 Na7 5_666 . 87.95(12)
S3 O10 Na8 . . 125.50(15)
S3 O10 Na4 . 5_666 125.66(16)
Na8 O10 Na4 . 5_666 82.21(11)
S3 O11 Na1 . 5_666 135.35(16)
S3 O11 Na2 . 5_666 115.85(15)
Na1 O11 Na2 5_666 5_666 103.13(12)
S3 O11 Na19 . . 97.76(14)
Na1 O11 Na19 5_666 . 96.55(10)
Na2 O11 Na19 5_666 . 99.22(10)
S3 O12 Na12 . . 124.83(16)
S3 O12 Na11 . . 130.63(16)
Na12 O12 Na11 . . 101.31(11)
S3 O12 Na19 . . 97.76(14)
Na12 O12 Na19 . . 97.42(10)
Na11 O12 Na19 . . 92.14(10)
S4 O13 Na11 . . 127.78(16)
S4 O13 Na2 . 5_665 129.49(15)
Na11 O13 Na2 . 5_665 89.32(12)
S4 O14 Na12 . . 127.51(15)
S4 O14 Na1 . 5_665 122.52(16)
Na12 O14 Na1 . 5_665 82.32(11)
S4 O15 Na8 . . 123.09(16)
S4 O15 Na7 . . 119.40(15)
Na8 O15 Na7 . . 110.95(12)
S4 O15 Na17 . . 98.53(14)
Na8 O15 Na17 . . 99.20(10)
Na7 O15 Na17 . . 97.89(10)
S4 O16 Na4 . 5_665 135.22(16)
S4 O16 Na5 . 5_665 129.04(16)
Na4 O16 Na5 5_665 5_665 92.67(11)
S4 O16 Na17 . . 97.55(13)
Na4 O16 Na17 5_665 . 94.66(10)
Na5 O16 Na17 5_665 . 93.71(9)
S5 O17 Na2 . 5_665 128.52(16)
S5 O17 Na11 . . 122.47(16)
Na2 O17 Na11 5_665 . 82.78(10)
S5 O18 Na6 . 8_655 125.35(16)
S5 O18 Na14 . . 131.64(16)
Na6 O18 Na14 8_655 . 88.35(12)
S5 O19 Na10 . . 136.50(16)
S5 O19 Na10 . 4 126.72(16)
Na10 O19 Na10 . 4 92.92(12)
S5 O19 Na18 . . 95.87(14)
Na10 O19 Na18 . . 97.22(10)
Na10 O19 Na18 4 . 95.67(10)
S5 O20 Na3 . 5_665 123.69(16)
S5 O20 Na3 . 8_655 121.52(15)
Na3 O20 Na3 5_665 8_655 110.00(13)
S5 O20 Na18 . . 99.48(15)
Na3 O20 Na18 5_665 . 96.78(10)
Na3 O20 Na18 8_655 . 95.23(10)
S6 O21 Na3 . 5_666 125.17(15)
S6 O21 Na10 . . 126.23(16)
Na3 O21 Na10 5_666 . 82.06(11)
S6 O22 Na10 . 4 126.73(15)
S6 O22 Na3 . 8_656 129.12(15)
Na10 O22 Na3 4 8_656 88.01(12)
S6 O23 Na2 . 5_666 124.03(15)
S6 O23 Na6 . 8_656 128.87(16)
Na2 O23 Na6 5_666 8_656 102.79(11)
S6 O23 Na19 . . 96.40(13)
Na2 O23 Na19 5_666 . 100.15(10)
Na6 O23 Na19 8_656 . 94.14(10)
S6 O24 Na11 . . 135.04(16)
S6 O24 Na14 . . 118.80(15)
Na11 O24 Na14 . . 101.89(11)
S6 O24 Na19 . . 99.02(14)
Na11 O24 Na19 . . 94.28(10)
Na14 O24 Na19 . . 96.44(10)
S7 O25 Na13 . . 127.07(16)
S7 O25 Na16 . 7_666 129.52(15)
Na13 O25 Na16 . 7_666 88.82(12)
S7 O26 Na16 . . 127.97(15)
S7 O26 Na13 . 8_656 123.03(16)
Na16 O26 Na13 . 8_656 82.77(11)
S7 O27 Na15 . . 124.67(16)
S7 O27 Na12 . . 119.38(15)
Na15 O27 Na12 . . 110.18(12)
S7 O27 Na19 . . 98.99(14)
Na15 O27 Na19 . . 97.91(11)
Na12 O27 Na19 . . 96.94(10)
S7 O28 Na9 . 8_656 135.34(16)
S7 O28 Na1 . 5_666 128.64(15)
Na9 O28 Na1 8_656 5_666 92.89(11)
S7 O28 Na19 . . 96.18(13)
Na9 O28 Na19 8_656 . 96.41(10)
Na1 O28 Na19 5_666 . 93.96(10)
S8 O29 Na1 . 5_665 129.03(16)
S8 O29 Na12 . . 127.60(15)
Na1 O29 Na12 5_665 . 87.89(12)
S8 O30 Na15 . . 125.52(15)
S8 O30 Na9 . 8_655 125.54(16)
Na15 O30 Na9 . 8_655 81.86(11)
S8 O31 Na13 . 8_655 135.69(16)
S8 O31 Na16 . 7_665 116.62(15)
Na13 O31 Na16 8_655 7_665 102.71(11)
S8 O31 Na20 . . 98.49(13)
Na13 O31 Na20 8_655 . 95.17(10)
Na16 O31 Na20 7_665 . 98.14(10)
S8 O32 Na16 . . 123.93(16)
S8 O32 Na13 . . 130.65(16)
Na16 O32 Na13 . . 102.08(11)
S8 O32 Na20 . . 96.60(13)
Na16 O32 Na20 . . 99.04(10)
Na13 O32 Na20 . . 92.40(9)
O34 O33 Na16 . 3 114.12(18)
O34 O33 Na1 . . 109.70(18)
Na16 O33 Na1 3 . 100.78(11)
O34 O33 H33 . . 98(3)
Na16 O33 H33 3 . 133(3)
Na1 O33 H33 . . 99(3)
O33 O34 Na4 . . 108.05(18)
O33 O34 Na15 . 3 118.63(18)
Na4 O34 Na15 . 3 101.59(11)
O33 O34 H34 . . 105(3)
Na4 O34 H34 . . 100(3)
Na15 O34 H34 3 . 121(3)
O36 O35 Na2 . . 114.08(18)
O36 O35 Na5 . . 109.80(19)
Na2 O35 Na5 . . 100.39(11)
O36 O35 H35 . . 97(3)
Na2 O35 H35 . . 136(3)
Na5 O35 H35 . . 97(3)
O35 O36 Na3 . . 118.73(19)
O35 O36 Na6 . . 108.04(18)
Na3 O36 Na6 . . 101.68(11)
O35 O36 H36 . . 101(4)
Na3 O36 H36 . . 126(4)
Na6 O36 H36 . . 98(4)
O38 O37 Na14 . 3 116.82(18)
O38 O37 Na10 . . 108.35(18)
Na14 O37 Na10 3 . 100.05(11)
O38 O37 H37 . . 100(3)
Na14 O37 H37 3 . 133(3)
Na10 O37 H37 . . 95(3)
O37 O38 Na7 . . 115.63(18)
O37 O38 Na11 . . 109.21(18)
Na7 O38 Na11 . . 101.89(11)
O37 O38 H38 . . 99(4)
Na7 O38 H38 . . 135(4)
Na11 O38 H38 . . 91(4)
O40 O39 Na9 . . 108.40(19)
O40 O39 Na8 . . 117.04(18)
Na9 O39 Na8 . . 99.82(11)
O40 O39 H39 . . 101(3)
Na9 O39 H39 . . 101(3)
Na8 O39 H39 . . 128(3)
O39 O40 Na12 . . 115.73(18)
O39 O40 Na13 . . 109.38(18)
Na12 O40 Na13 . . 102.25(11)
O39 O40 H40 . . 105(4)
Na12 O40 H40 . . 126(4)
Na13 O40 H40 . . 96(4)
O4 S1 O1 . . 110.16(16)
O4 S1 O2 . . 109.24(16)
O1 S1 O2 . . 108.08(18)
O4 S1 O3 . . 110.42(19)
O1 S1 O3 . . 109.19(16)
O2 S1 O3 . . 109.72(15)
O6 S2 O7 . . 109.96(15)
O6 S2 O8 . . 109.99(16)
O7 S2 O8 . . 108.15(18)
O6 S2 O5 . . 110.41(19)
O7 S2 O5 . . 109.23(15)
O8 S2 O5 . . 109.05(16)
O9 S3 O12 . . 110.58(15)
O9 S3 O11 . . 109.57(16)
O12 S3 O11 . . 108.36(18)
O9 S3 O10 . . 110.22(19)
O12 S3 O10 . . 108.86(16)
O11 S3 O10 . . 109.23(15)
O13 S4 O15 . . 109.91(16)
O13 S4 O16 . . 110.07(15)
O15 S4 O16 . . 108.06(18)
O13 S4 O14 . . 109.36(18)
O15 S4 O14 . . 109.55(16)
O16 S4 O14 . . 109.87(15)
O18 S5 O19 . . 110.11(15)
O18 S5 O20 . . 109.90(16)
O19 S5 O20 . . 108.70(18)
O18 S5 O17 . . 109.62(18)
O19 S5 O17 . . 109.39(16)
O20 S5 O17 . . 109.11(16)
O22 S6 O23 . . 110.09(15)
O22 S6 O24 . . 109.50(15)
O23 S6 O24 . . 108.47(17)
O22 S6 O21 . . 109.75(18)
O23 S6 O21 . . 109.27(15)
O24 S6 O21 . . 109.74(15)
O25 S7 O27 . . 109.92(16)
O25 S7 O28 . . 110.18(15)
O27 S7 O28 . . 108.71(18)
O25 S7 O26 . . 109.45(19)
O27 S7 O26 . . 109.19(15)
O28 S7 O26 . . 109.37(15)
O29 S8 O32 . . 110.40(15)
O29 S8 O31 . . 109.50(15)
O32 S8 O31 . . 108.70(18)
O29 S8 O30 . . 109.92(18)
O32 S8 O30 . . 108.74(16)
O31 S8 O30 . . 109.55(15)

loop_
_geom_bond_atom_site_label_1
_geom_bond_atom_site_label_2
_geom_bond_site_symmetry_2
_geom_bond_distance
_geom_bond_publ_flag
Cl1 Na5 5_666 2.7764(16) ?
Cl1 Na5 . 2.7764(16) ?
Cl1 Na4 5_666 2.7967(15) ?
Cl1 Na4 . 2.7967(15) ?
Cl1 Na8 5_666 3.2484(17) ?
Cl1 Na8 . 3.2484(17) ?
Cl1 Na7 . 3.2863(16) ?
Cl1 Na7 5_666 3.2863(16) ?
Cl2 Na10 2 2.8448(18) ?
Cl2 Na10 3 2.8448(18) ?
Cl2 Na10 4 2.8448(18) ?
Cl2 Na10 . 2.8448(19) ?
Cl2 Na3 5_666 3.1860(19) ?
Cl2 Na3 6_556 3.1860(19) ?
Cl2 Na3 8_656 3.1860(19) ?
Cl2 Na3 7_566 3.1860(19) ?
Cl3 Na11 . 2.7746(18) ?
Cl3 Na1 5_665 2.7856(19) ?
Cl3 Na9 8_655 2.7990(19) ?
Cl3 Na6 8_655 2.8095(19) ?
Cl3 Na15 . 3.1469(19) ?
Cl3 Na14 . 3.2285(19) ?
Cl3 Na12 . 3.2546(19) ?
Cl4 Na13 7_666 2.7466(15) ?
Cl4 Na13 8_656 2.7466(15) ?
Cl4 Na13 2_655 2.7466(15) ?
Cl4 Na13 . 2.7466(15) ?
Cl4 Na16 . 3.3096(16) ?
Cl4 Na16 8_656 3.3096(16) ?
Cl4 Na16 2_655 3.3096(16) ?
Cl4 Na16 7_666 3.3096(16) ?
Na1 O11 5_666 2.290(3) ?
Na1 O29 5_665 2.321(3) ?
Na1 O28 5_666 2.370(3) ?
Na1 O33 . 2.413(3) ?
Na1 O14 5_665 2.469(3) ?
Na1 Cl3 5_665 2.7856(19) ?
Na1 Na12 5_665 3.245(2) ?
Na1 Na9 4_565 3.384(2) ?
Na1 Na19 5_666 3.624(2) ?
Na1 Na2 . 3.672(2) ?
Na1 Na16 3 3.680(2) ?
Na2 O23 5_666 2.320(3) ?
Na2 O35 . 2.353(3) ?
Na2 O13 5_665 2.356(3) ?
Na2 O11 5_666 2.397(3) ?
Na2 O17 5_665 2.448(3) ?
Na2 Na11 5_665 3.273(2) ?
Na2 S3 5_666 3.3203(18) ?
Na2 S6 5_666 3.3785(17) ?
Na2 Na6 4_565 3.636(2) ?
Na2 Na5 . 3.654(2) ?
Na2 Na19 5_666 3.777(2) ?
Na3 O20 5_665 2.321(3) ?
Na3 O22 7_666 2.352(3) ?
Na3 O20 7_665 2.382(3) ?
Na3 O36 . 2.399(3) ?
Na3 O21 5_666 2.453(3) ?
Na3 Cl2 5_666 3.1860(19) ?
Na3 Na10 5_666 3.229(3) ?
Na3 S5 5_665 3.3709(18) ?
Na3 Na18 5_665 3.621(3) ?
Na3 Na6 . 3.731(2) ?
Na3 Na3 3_655 3.852(2) ?
Na4 O6 5_666 2.296(3) ?
Na4 O16 5_665 2.306(3) ?
Na4 O1 5_665 2.334(3) ?
Na4 O34 . 2.408(3) ?
Na4 O10 5_666 2.502(3) ?
Na4 Na8 5_666 3.248(2) ?
Na4 S2 5_666 3.3652(17) ?
Na4 Na5 . 3.388(2) ?
Na4 Na17 . 3.5822(15) ?
Na4 Na7 . 3.618(2) ?
Na4 Na15 3 3.731(2) ?
Na5 O2 . 2.295(3) ?
Na5 O9 5_666 2.315(3) ?
Na5 O16 5_665 2.378(3) ?
Na5 O35 . 2.403(3) ?
Na5 O5 . 2.468(3) ?
Na5 Na7 5_666 3.243(2) ?
Na5 Na17 . 3.6051(15) ?
Na5 Na8 . 3.647(2) ?
Na5 H35 . 2.64(4) ?
Na6 O7 . 2.289(3) ?
Na6 O18 7_665 2.295(3) ?
Na6 O23 7_666 2.333(3) ?
Na6 O36 . 2.413(3) ?
Na6 O3 . 2.496(3) ?
Na6 Cl3 7_665 2.8095(19) ?
Na6 Na14 7_665 3.247(2) ?
Na6 S5 7_665 3.3632(17) ?
Na6 Na9 . 3.378(2) ?
Na6 Na19 7_666 3.615(2) ?
Na6 Na2 3_655 3.636(2) ?
Na6 H36 . 2.66(5) ?
Na7 O1 5_665 2.320(3) ?
Na7 O9 . 2.355(3) ?
Na7 O38 . 2.363(3) ?
Na7 O15 . 2.383(3) ?
Na7 O5 5_666 2.463(3) ?
Na7 Na5 5_666 3.243(2) ?
Na7 S4 . 3.3584(19) ?
Na7 Na17 . 3.7147(15) ?
Na7 Na11 . 3.715(2) ?
Na7 Na14 3 3.837(2) ?
Na8 O15 . 2.328(3) ?
Na8 O6 . 2.365(3) ?
Na8 O2 . 2.392(3) ?
Na8 O39 . 2.407(3) ?
Na8 O10 . 2.438(3) ?
Na8 Na4 5_666 3.248(2) ?
Na8 S1 . 3.3620(18) ?
Na8 S4 . 3.3639(18) ?
Na8 Na9 . 3.674(2) ?
Na8 Na17 . 3.7104(15) ?
Na9 O4 . 2.295(3) ?
Na9 O28 7_666 2.299(3) ?
Na9 O7 . 2.361(3) ?
Na9 O39 . 2.394(3) ?
Na9 O30 7_665 2.469(3) ?
Na9 Cl3 7_665 2.7990(19) ?
Na9 Na15 7_665 3.220(2) ?
Na9 S1 . 3.3829(18) ?
Na9 Na1 3_655 3.384(2) ?
Na9 Na19 7_666 3.645(2) ?
Na10 O19 . 2.291(3) ?
Na10 O22 3 2.295(3) ?
Na10 O19 3 2.353(3) ?
Na10 O37 . 2.410(3) ?
Na10 O21 . 2.465(3) ?
Na10 Na3 5_666 3.229(3) ?
Na10 Na10 3 3.367(2) ?
Na10 Na10 4 3.367(2) ?
Na10 S6 3 3.3881(18) ?
Na10 Na18 . 3.680(3) ?
Na10 Na14 3 3.690(2) ?
Na10 H37 . 2.67(6) ?
Na11 O24 . 2.293(3) ?
Na11 O13 . 2.301(3) ?
Na11 O12 . 2.354(3) ?
Na11 O38 . 2.420(3) ?
Na11 O17 . 2.502(3) ?
Na11 Na2 5_665 3.273(2) ?
Na11 Na19 . 3.542(2) ?
Na11 Na12 . 3.615(2) ?
Na11 Na14 . 3.647(2) ?
Na11 H38 . 2.63(8) ?
Na12 O12 . 2.321(3) ?
Na12 O29 . 2.355(3) ?
Na12 O40 . 2.374(3) ?
Na12 O27 . 2.384(3) ?
Na12 O14 . 2.461(3) ?
Na12 Na1 5_665 3.245(2) ?
Na12 S7 . 3.3595(18) ?
Na12 Na19 . 3.672(2) ?
Na12 Na13 . 3.728(2) ?
Na13 O31 7_665 2.290(3) ?
Na13 O25 . 2.312(3) ?
Na13 O32 . 2.354(3) ?
Na13 O40 . 2.414(3) ?
Na13 O26 7_666 2.496(3) ?
Na13 Na16 7_666 3.267(2) ?
Na13 Na20 . 3.5676(15) ?
Na13 Na16 . 3.633(2) ?
Na13 Na16 2_655 3.6658(19) ?
Na14 O8 8_656 2.316(3) ?
Na14 O18 . 2.364(3) ?
Na14 O24 . 2.404(3) ?
Na14 O37 4 2.406(3) ?
Na14 O3 8_655 2.433(3) ?
Na14 Na6 8_655 3.247(2) ?
Na14 S2 8_656 3.3579(18) ?
Na14 S6 . 3.3782(18) ?
Na14 Na19 . 3.683(2) ?
Na14 Na10 4 3.690(2) ?
Na15 O27 . 2.321(3) ?
Na15 O4 8_655 2.354(3) ?
Na15 O8 8_656 2.385(3) ?
Na15 O34 4 2.408(3) ?
Na15 O30 . 2.446(3) ?
Na15 Na9 8_655 3.220(2) ?
Na15 S7 . 3.3804(18) ?
Na15 Na19 . 3.652(2) ?
Na15 Na4 4 3.731(2) ?
Na15 Na16 . 3.843(2) ?
Na16 O32 . 2.319(3) ?
Na16 O25 8_656 2.357(3) ?
Na16 O33 4 2.364(3) ?
Na16 O31 8_655 2.403(3) ?
Na16 O26 . 2.446(3) ?
Na16 Na13 8_656 3.267(2) ?
Na16 S8 8_655 3.3395(18) ?
Na16 S8 . 3.3739(18) ?
Na16 Na13 2_655 3.6658(19) ?
Na16 Na1 4 3.680(2) ?
Na17 O15 . 2.541(3) ?
Na17 O15 5_665 2.541(3) ?
Na17 O2 . 2.543(3) ?
Na17 O2 5_665 2.543(3) ?
Na17 O16 . 2.561(3) ?
Na17 O16 5_665 2.561(3) ?
Na17 O1 5_665 2.565(3) ?
Na17 O1 . 2.565(3) ?
Na17 S4 5_665 3.1186(11) ?
Na17 S4 . 3.1186(11) ?
Na17 S1 5_665 3.1218(11) ?
Na17 S1 . 3.1218(11) ?
Na18 O20 2 2.519(3) ?
Na18 O20 4 2.519(3) ?
Na18 O20 3 2.519(3) ?
Na18 O20 . 2.519(3) ?
Na18 O19 3 2.606(3) ?
Na18 O19 . 2.607(3) ?
Na18 O19 2 2.607(3) ?
Na18 O19 4 2.607(3) ?
Na18 S5 3 3.1223(11) ?
Na18 S5 2 3.1223(11) ?
Na18 S5 4 3.1223(11) ?
Na18 S5 . 3.1223(11) ?
Na19 O27 . 2.519(3) ?
Na19 O8 8_656 2.531(3) ?
Na19 O24 . 2.534(3) ?
Na19 O11 . 2.560(3) ?
Na19 O12 . 2.561(3) ?
Na19 O7 8_656 2.573(3) ?
Na19 O28 . 2.584(3) ?
Na19 O23 . 2.599(3) ?
Na19 S7 . 3.1086(19) ?
Na19 S2 8_656 3.1181(19) ?
Na19 S3 . 3.1249(19) ?
Na19 S6 . 3.1308(19) ?
Na20 O31 . 2.538(3) ?
Na20 O31 7_665 2.538(3) ?
Na20 O31 2_655 2.538(3) ?
Na20 O31 8_655 2.538(3) ?
Na20 O32 2_655 2.584(3) ?
Na20 O32 8_655 2.584(3) ?
Na20 O32 . 2.584(3) ?
Na20 O32 7_665 2.584(3) ?
Na20 S8 . 3.1206(11) ?
Na20 S8 2_655 3.1206(11) ?
Na20 S8 8_655 3.1206(11) ?
Na20 S8 7_665 3.1206(11) ?
O1 S1 . 1.479(3) ?
O1 Na7 5_665 2.320(3) ?
O1 Na4 5_665 2.334(3) ?
O2 S1 . 1.484(3) ?
O3 S1 . 1.492(3) ?
O3 Na14 7_665 2.433(3) ?
O4 S1 . 1.473(3) ?
O4 Na15 7_665 2.354(3) ?
O5 S2 . 1.490(3) ?
O5 Na7 5_666 2.463(3) ?
O6 S2 . 1.465(3) ?
O6 Na4 5_666 2.296(3) ?
O7 S2 . 1.479(3) ?
O7 Na19 7_666 2.573(3) ?
O8 S2 . 1.479(3) ?
O8 Na14 7_666 2.316(3) ?
O8 Na15 7_666 2.385(3) ?
O8 Na19 7_666 2.531(3) ?
O9 S3 . 1.456(3) ?
O9 Na5 5_666 2.315(3) ?
O10 S3 . 1.491(3) ?
O10 Na4 5_666 2.502(3) ?
O11 S3 . 1.479(3) ?
O11 Na1 5_666 2.290(3) ?
O11 Na2 5_666 2.397(3) ?
O12 S3 . 1.479(3) ?
O13 S4 . 1.468(3) ?
O13 Na2 5_665 2.356(3) ?
O14 S4 . 1.492(3) ?
O14 Na1 5_665 2.469(3) ?
O15 S4 . 1.470(3) ?
O16 S4 . 1.475(3) ?
O16 Na4 5_665 2.306(3) ?
O16 Na5 5_665 2.378(3) ?
O17 S5 . 1.491(3) ?
O17 Na2 5_665 2.448(3) ?
O18 S5 . 1.466(3) ?
O18 Na6 8_655 2.295(3) ?
O19 S5 . 1.473(3) ?
O19 Na10 4 2.353(3) ?
O20 S5 . 1.476(3) ?
O20 Na3 5_665 2.321(3) ?
O20 Na3 8_655 2.382(3) ?
O21 S6 . 1.492(3) ?
O21 Na3 5_666 2.453(3) ?
O22 S6 . 1.473(3) ?
O22 Na10 4 2.295(3) ?
O22 Na3 8_656 2.352(3) ?
O23 S6 . 1.480(3) ?
O23 Na2 5_666 2.320(3) ?
O23 Na6 8_656 2.333(3) ?
O24 S6 . 1.483(3) ?
O25 S7 . 1.469(3) ?
O25 Na16 7_666 2.357(3) ?
O26 S7 . 1.491(3) ?
O26 Na13 8_656 2.496(3) ?
O27 S7 . 1.470(3) ?
O28 S7 . 1.473(3) ?
O28 Na9 8_656 2.299(3) ?
O28 Na1 5_666 2.370(3) ?
O29 S8 . 1.460(3) ?
O29 Na1 5_665 2.321(3) ?
O30 S8 . 1.488(3) ?
O30 Na9 8_655 2.469(3) ?
O31 S8 . 1.480(3) ?
O31 Na13 8_655 2.290(3) ?
O31 Na16 7_665 2.403(3) ?
O32 S8 . 1.477(3) ?
O33 O34 . 1.465(3) ?
O33 Na16 3 2.364(3) ?
O33 H33 . 1.00(6) ?
O34 Na15 3 2.408(3) ?
O34 H34 . 0.97(6) ?
O35 O36 . 1.466(4) ?
O35 H35 . 0.85(5) ?
O36 H36 . 0.82(5) ?
O37 O38 . 1.465(3) ?
O37 Na14 3 2.406(3) ?
O37 H37 . 0.95(6) ?
O38 H38 . 0.98(8) ?
O39 O40 . 1.459(4) ?
O39 H39 . 0.89(5) ?
O40 H40 . 1.03(7) ?
S2 Na19 7_666 3.1181(19) ?
S2 Na14 7_666 3.3579(18) ?
S2 Na4 5_666 3.3652(18) ?
S3 Na2 5_666 3.3203(18) ?
S5 Na6 8_655 3.3632(17) ?
S5 Na3 5_665 3.3709(18) ?
S6 Na2 5_666 3.3785(17) ?
S6 Na10 4 3.3881(18) ?
S8 Na16 7_665 3.3395(18) ?

loop_
_geom_hbond_atom_site_label_D
_geom_hbond_atom_site_label_H
_geom_hbond_atom_site_label_A
_geom_hbond_site_symmetry_A
_geom_hbond_distance_DH
_geom_hbond_distance_HA
_geom_hbond_distance_DA
_geom_hbond_angle_DHA
_geom_hbond_publ_flag
O33 H33 O10 5_666 1.00(6) 1.70(6) 2.675(4) 164(5) yes
O34 H34 O14 5_665 0.97(6) 1.81(6) 2.706(4) 152(5) yes
O35 H35 O3 . 0.85(4) 1.83(4) 2.677(4) 169(4) yes
O36 H36 O5 . 0.82(5) 1.92(5) 2.711(4) 162(5) yes
O37 H37 O17 . 0.95(6) 1.77(6) 2.700(4) 167(5) yes
O38 H38 O21 . 0.98(7) 1.71(6) 2.677(4) 171(6) yes
O39 H39 O26 7_666 0.89(5) 1.84(5) 2.696(4) 159(5) yes
O40 H40 O30 7_665 1.02(7) 1.71(6) 2.687(4) 158(6) yes
